data_7226357
loop_
_publ_author_name
'Martins, Felipe Terra'
'da Silva, Cleiton Moreira'
'Vasconcelos, G\'essica Adriana'
'Gontijo Vaz, Boniek'
'Vieira, Tarcisio da Silva'
'Queiroz J\'unior, Luiz Henrique Keng'
'de F\'atima, \^Angelo'

_publ_section_title
;
 Lower rim dimerization of a calixarene through the encapsulation of
 sodium ions
;
_journal_issue 37
_journal_name_full CrystEngComm
_journal_page_first 6987
_journal_paper_doi 10.1039/C6CE01387B
_journal_volume 18
_journal_year 2016
_chemical_formula_sum 'C72 H61.5 Na3 O24.25'
_chemical_formula_weight 1383.68
_chemical_name_systematic
;
 ?
;
_space_group_crystal_system triclinic
_space_group_IT_number 2
_space_group_name_Hall '-P 1'
_space_group_name_H-M_alt 'P -1'
_symmetry_space_group_name_Hall '-P 1'
_symmetry_space_group_name_H-M 'P -1'
_atom_sites_solution_hydrogens mixed
_audit_creation_method SHELXL-2014
_audit_update_record
;
2016-08-19 deposited with the CCDC.
2016-08-24 downloaded from the CCDC.
;
_cell_angle_alpha 79.663(11)
_cell_angle_beta 86.268(11)
_cell_angle_gamma 82.469(12)
_cell_formula_units_Z 4
_cell_length_a 14.840(2)
_cell_length_b 17.911(3)
_cell_length_c 31.010(5)
_cell_measurement_reflns_used 45357
_cell_measurement_temperature 296(2)
_cell_measurement_theta_max 25.39
_cell_measurement_theta_min 1.39
_cell_volume 8031(2)
_computing_structure_refinement 'SHELXL-2014 (Sheldrick, 2014)'
_diffrn_ambient_temperature 296(2)
_diffrn_measured_fraction_theta_full 0.939
_diffrn_measured_fraction_theta_max 0.924
_diffrn_measurement_device_type KappaCCD
_diffrn_radiation_monochromator graphite
_diffrn_radiation_source 'fine-focus sealed tube'
_diffrn_radiation_type MoK\a
_diffrn_radiation_wavelength 0.71073
_diffrn_reflns_av_R_equivalents 0.1181
_diffrn_reflns_av_unetI/netI 0.3544
_diffrn_reflns_Laue_measured_fraction_full 0.939
_diffrn_reflns_Laue_measured_fraction_max 0.924
_diffrn_reflns_limit_h_max 17
_diffrn_reflns_limit_h_min -17
_diffrn_reflns_limit_k_max 21
_diffrn_reflns_limit_k_min -11
_diffrn_reflns_limit_l_max 37
_diffrn_reflns_limit_l_min -36
_diffrn_reflns_number 45357
_diffrn_reflns_point_group_measured_fraction_full 0.939
_diffrn_reflns_point_group_measured_fraction_max 0.924
_diffrn_reflns_theta_full 25.000
_diffrn_reflns_theta_max 25.391
_diffrn_reflns_theta_min 1.385
_exptl_absorpt_coefficient_mu 0.100
_exptl_absorpt_correction_T_max 0.994
_exptl_absorpt_correction_T_min 0.903
_exptl_absorpt_correction_type multi-scan
_exptl_absorpt_process_details 'Blessing, R. H. (1995) Acta Cryst., A51, 33-38'
_exptl_crystal_colour colorless
_exptl_crystal_density_diffrn 1.144
_exptl_crystal_density_method 'not measured'
_exptl_crystal_description needle
_exptl_crystal_F_000 2882
_exptl_crystal_size_max 0.18
_exptl_crystal_size_mid 0.08
_exptl_crystal_size_min 0.06
_platon_squeeze_details
;
The unit cell contains an unknown number of solvent molecules (most probably water and methanol) which have been treated as a diffuse contribution to the overall scattering without specific atom positions by SQUEEZE/PLATON. 
;
_refine_diff_density_max 0.498
_refine_diff_density_min -0.872
_refine_diff_density_rms 0.100
_refine_ls_extinction_method none
_refine_ls_goodness_of_fit_ref 0.878
_refine_ls_hydrogen_treatment constr
_refine_ls_matrix_type full
_refine_ls_number_parameters 1735
_refine_ls_number_reflns 27303
_refine_ls_number_restraints 1992
_refine_ls_restrained_S_all 0.931
_refine_ls_R_factor_all 0.3084
_refine_ls_R_factor_gt 0.1435
_refine_ls_shift/su_max 0.024
_refine_ls_shift/su_mean 0.001
_refine_ls_structure_factor_coef Fsqd
_refine_ls_weighting_details 'w=1/[\s^2^(Fo^2^)+(0.1511P)^2^] where P=(Fo^2^+2Fc^2^)/3'
_refine_ls_weighting_scheme calc
_refine_ls_wR_factor_gt 0.3559
_refine_ls_wR_factor_ref 0.4050
_reflns_Friedel_coverage 0.000
_reflns_number_gt 5220
_reflns_number_total 27303
_reflns_threshold_expression 'I > 2\s(I)'
_cod_data_source_file c6ce01387b2.cif
_cod_data_source_block free_calix4tube_2
_cod_depositor_comments
;
Adding full bibliography for 7226356--7226359.cif.

2023-11-23
Z value and formula fixed to values more according to usual
chemical conventions.                 miguel
;
_cod_original_formula_sum 'C288 H246 Na12 O97'
_cod_original_formula_weight 5534.74
_cod_original_formula_units_Z 1
_cod_original_cell_volume 8032(2)
_cod_database_code 7226357
_shelx_space_group_comment
;
The symmetry employed for this shelxl refinement is uniquely defined
by the following loop, which should always be used as a source of
symmetry information in preference to the above space-group names.
They are only intended as comments.
;
_shelxl_version_number 2014-3

loop_
_space_group_symop_operation_xyz
'x, y, z'
'-x, -y, -z'

loop_
_atom_site_label
_atom_site_type_symbol
_atom_site_fract_x
_atom_site_fract_y
_atom_site_fract_z
_atom_site_U_iso_or_equiv
_atom_site_adp_type
_atom_site_occupancy
_atom_site_site_symmetry_order
_atom_site_calc_flag
_atom_site_refinement_flags_posn
_atom_site_refinement_flags_adp
_atom_site_refinement_flags_occupancy
Na6 Na 0.2960(5) 0.7743(4) 0.99288(14) 0.154(2) Uani 1 1 d . U .
Na1 Na 0.4713(3) 0.6759(2) 0.63861(10) 0.0606(10) Uani 1 1 d . U .
Na4 Na 0.2703(3) 0.8486(2) 1.18847(13) 0.0876(12) Uani 1 1 d . U .
Na2 Na 0.6453(3) 0.7090(2) 0.57386(11) 0.0695(11) Uani 1 1 d . U .
Na3 Na 0.7877(3) 0.74692(19) 0.48995(10) 0.0589(10) Uani 1 1 d . U .
Na5 Na 0.2714(6) 0.8119(6) 1.09059(19) 0.237(3) Uani 1 1 d . U .
O1A O 0.3599(5) 0.7896(4) 0.6411(2) 0.0765(18) Uani 1 1 d . U .
C2A C 0.2852(9) 0.8166(5) 0.7087(4) 0.070(3) Uani 1 1 d . U .
C1A C 0.2814(9) 0.7998(6) 0.6688(4) 0.069(3) Uani 1 1 d . U .
C6A C 0.2070(10) 0.7906(6) 0.6526(4) 0.081(3) Uani 1 1 d . U .
C7A C 0.2003(9) 0.7571(8) 0.6105(4) 0.116(4) Uani 1 1 d . U .
H7A1 H 0.1478 0.7843 0.5949 0.139 Uiso 1 1 calc R U .
H7A2 H 0.2539 0.7667 0.5917 0.139 Uiso 1 1 calc R U .
C29A C 0.3970(9) 0.8618(7) 0.6228(4) 0.106(4) Uani 1 1 d . U .
H29C H 0.3543 0.9049 0.6288 0.127 Uiso 1 1 calc R U .
H29D H 0.4536 0.8636 0.6364 0.127 Uiso 1 1 calc R U .
C3A C 0.2037(10) 0.8307(7) 0.7335(4) 0.095(4) Uani 1 1 d . U .
H3A H 0.2043 0.8425 0.7614 0.114 Uiso 1 1 calc R U .
C4A C 0.1269(9) 0.8267(7) 0.7159(4) 0.088(4) Uani 1 1 d . U .
H4A H 0.0723 0.8401 0.7307 0.106 Uiso 1 1 calc R U .
C5A C 0.1249(9) 0.8034(6) 0.6761(4) 0.089(3) Uani 1 1 d . U .
H5A H 0.0703 0.7964 0.6652 0.107 Uiso 1 1 calc R U .
O6A O 0.4379(8) 0.9404(6) 0.5610(3) 0.185(5) Uani 1 1 d . U .
H6A H 0.4467 0.9491 0.5343 0.277 Uiso 1 1 calc R U .
O5A O 0.403(2) 0.8259(10) 0.5540(5) 0.392(16) Uani 1 1 d . U .
C30A C 0.4136(18) 0.8664(16) 0.5739(7) 0.198(8) Uani 1 1 d . U .
O2A O 0.3506(6) 0.6369(4) 0.6038(2) 0.087(2) Uani 1 1 d . U .
O7A O 0.5012(6) 0.6745(5) 0.5659(2) 0.118(3) Uani 1 1 d . U .
C8A C 0.1927(10) 0.6763(10) 0.6172(4) 0.098(3) Uani 1 1 d . U .
C9A C 0.2656(10) 0.6135(9) 0.6210(4) 0.092(3) Uani 1 1 d . U .
C31A C 0.3607(9) 0.6416(7) 0.5562(3) 0.094(3) Uani 1 1 d . U .
H31A H 0.3539 0.5924 0.5487 0.113 Uiso 1 1 calc R U .
H31B H 0.3134 0.6790 0.5423 0.113 Uiso 1 1 calc R U .
C32A C 0.4440(10) 0.6620(7) 0.5411(3) 0.087(3) Uani 1 1 d . U .
C14A C 0.3404(9) 0.4809(7) 0.6379(4) 0.100(3) Uani 1 1 d . U .
H14C H 0.3897 0.5016 0.6194 0.121 Uiso 1 1 calc R U .
H14D H 0.3291 0.4343 0.6285 0.121 Uiso 1 1 calc R U .
C10A C 0.2558(9) 0.5381(9) 0.6330(4) 0.098(3) Uani 1 1 d . U .
C13A C 0.1089(10) 0.6468(10) 0.6314(4) 0.120(4) Uani 1 1 d . U .
H13A H 0.0567 0.6812 0.6333 0.145 Uiso 1 1 calc R U .
C12A C 0.1013(10) 0.5667(11) 0.6429(5) 0.121(5) Uani 1 1 d . U .
H12A H 0.0437 0.5512 0.6489 0.145 Uiso 1 1 calc R U .
C11A C 0.1714(10) 0.5149(10) 0.6453(5) 0.125(5) Uani 1 1 d . U .
H11A H 0.1651 0.4636 0.6551 0.150 Uiso 1 1 calc R U .
O8A O 0.4562(7) 0.6698(5) 0.5003(2) 0.140(4) Uani 1 1 d . U .
O3A O 0.4878(5) 0.5416(4) 0.6711(2) 0.0720(18) Uani 1 1 d . U .
O10A O 0.7118(6) 0.5005(4) 0.6279(2) 0.099(3) Uani 1 1 d . U .
H10A H 0.7517 0.5271 0.6179 0.148 Uiso 1 1 calc R U .
C21A C 0.5117(8) 0.5437(6) 0.7605(3) 0.087(3) Uani 1 1 d . U .
H21C H 0.5469 0.5140 0.7844 0.104 Uiso 1 1 calc R U .
H21D H 0.5539 0.5606 0.7366 0.104 Uiso 1 1 calc R U .
C17A C 0.4482(9) 0.4921(6) 0.7447(4) 0.086(3) Uani 1 1 d . U .
C18A C 0.3969(10) 0.4440(8) 0.7722(5) 0.109(4) Uani 1 1 d . U .
H18A H 0.4043 0.4378 0.8023 0.130 Uiso 1 1 calc R U .
C19A C 0.3396(12) 0.4071(8) 0.7587(6) 0.120(5) Uani 1 1 d . U .
H19A H 0.3106 0.3720 0.7789 0.144 Uiso 1 1 calc R U .
C20A C 0.3208(11) 0.4173(7) 0.7181(5) 0.117(4) Uani 1 1 d . U .
H20A H 0.2741 0.3933 0.7100 0.141 Uiso 1 1 calc R U .
C15A C 0.3679(9) 0.4628(7) 0.6860(5) 0.095(3) Uani 1 1 d . U .
C16A C 0.4299(8) 0.4992(6) 0.7011(4) 0.071(3) Uani 1 1 d . U .
C33A C 0.5704(8) 0.4943(6) 0.6578(4) 0.093(3) Uani 1 1 d . U .
H33E H 0.5928 0.4583 0.6831 0.112 Uiso 1 1 calc R U .
H33F H 0.5548 0.4652 0.6364 0.112 Uiso 1 1 calc R U .
C34A C 0.6442(9) 0.5411(8) 0.6384(3) 0.075(3) Uani 1 1 d . U .
O9A O 0.6262(5) 0.6090(4) 0.6349(2) 0.091(2) Uani 1 1 d . U .
O11A O 0.5784(5) 0.7644(3) 0.63578(18) 0.0634(16) Uani 1 1 d . U .
O4A O 0.4999(5) 0.6941(3) 0.70935(17) 0.0600(17) Uani 1 1 d . U .
O12A O 0.6939(6) 0.7886(4) 0.6711(2) 0.096(3) Uani 1 1 d . U .
H12' H 0.7106 0.8077 0.6463 0.144 Uiso 1 1 calc R U .
C36A C 0.6182(8) 0.7588(6) 0.6692(3) 0.073(3) Uani 1 1 d . U .
C35A C 0.5852(8) 0.7224(6) 0.7128(3) 0.087(4) Uani 1 1 d . U .
H35C H 0.6298 0.6805 0.7249 0.104 Uiso 1 1 calc R U .
H35D H 0.5772 0.7594 0.7326 0.104 Uiso 1 1 calc R U .
C23A C 0.4506(8) 0.6833(6) 0.7485(3) 0.066(3) Uani 1 1 d . U .
C24A C 0.3962(8) 0.7405(7) 0.7592(3) 0.073(3) Uani 1 1 d . U .
C28A C 0.3728(8) 0.8145(6) 0.7303(3) 0.086(3) Uani 1 1 d . U .
H28C H 0.4211 0.8230 0.7080 0.103 Uiso 1 1 calc R U .
H28D H 0.3678 0.8553 0.7474 0.103 Uiso 1 1 calc R U .
C22A C 0.4611(9) 0.6088(7) 0.7749(3) 0.084(3) Uani 1 1 d . U .
C25A C 0.3454(8) 0.7325(7) 0.8041(3) 0.096(4) Uani 1 1 d . U .
H25A H 0.3075 0.7727 0.8133 0.115 Uiso 1 1 calc R U .
C26A C 0.3610(10) 0.6576(8) 0.8308(4) 0.112(5) Uani 1 1 d . U .
H26A H 0.3365 0.6493 0.8594 0.134 Uiso 1 1 calc R U .
C27A C 0.4101(9) 0.6007(7) 0.8149(3) 0.094(4) Uani 1 1 d . U .
H27A H 0.4109 0.5519 0.8314 0.112 Uiso 1 1 calc R U .
O1B O 0.7164(5) 0.8305(3) 0.42732(17) 0.0543(16) Uani 1 1 d . U .
C5B C 0.7931(7) 0.9786(6) 0.3408(3) 0.064(3) Uani 1 1 d . U .
H5B H 0.8076 1.0284 0.3373 0.077 Uiso 1 1 calc R U .
C7B C 0.7853(7) 0.9766(5) 0.4238(3) 0.064(2) Uani 1 1 d . U .
H7B1 H 0.7695 1.0315 0.4165 0.077 Uiso 1 1 calc R U .
H7B2 H 0.7450 0.9572 0.4479 0.077 Uiso 1 1 calc R U .
C6B C 0.7732(6) 0.9388(6) 0.3832(3) 0.052(2) Uani 1 1 d . U .
C1B C 0.7498(7) 0.8655(6) 0.3873(3) 0.054(2) Uani 1 1 d . U .
C29B C 0.6217(7) 0.8453(6) 0.4309(3) 0.072(3) Uani 1 1 d . U .
H29E H 0.5954 0.8203 0.4103 0.086 Uiso 1 1 calc R U .
H29F H 0.6038 0.8999 0.4230 0.086 Uiso 1 1 calc R U .
C30B C 0.5842(10) 0.8181(8) 0.4762(5) 0.129(5) Uani 1 1 d . U .
O5B O 0.6358(5) 0.7884(5) 0.5068(2) 0.119(3) Uani 1 1 d . U .
O6B O 0.4974(7) 0.8343(8) 0.4782(4) 0.250(8) Uani 1 1 d . U .
H6B H 0.4777 0.8195 0.5032 0.375 Uiso 1 1 calc R U .
C4B C 0.7913(7) 0.9464(6) 0.3068(3) 0.072(3) Uani 1 1 d . U .
H4B H 0.7975 0.9757 0.2790 0.086 Uiso 1 1 calc R U .
C3B C 0.7796(7) 0.8650(7) 0.3105(3) 0.075(3) Uani 1 1 d . U .
H3B H 0.7839 0.8418 0.2858 0.090 Uiso 1 1 calc R U .
C2B C 0.7621(6) 0.8243(6) 0.3515(3) 0.055(2) Uani 1 1 d . U .
O2B O 0.8449(5) 0.8637(3) 0.49849(17) 0.0607(16) Uani 1 1 d . U .
O7B O 0.7714(5) 0.7795(4) 0.56817(19) 0.0828(19) Uani 1 1 d . U .
O8B O 0.7531(6) 0.8730(4) 0.6076(2) 0.093(3) Uani 1 1 d . U .
C14B C 1.0281(7) 0.8127(6) 0.5175(3) 0.072(3) Uani 1 1 d . U .
H14E H 1.0710 0.8275 0.5358 0.086 Uiso 1 1 calc R U .
H14F H 0.9752 0.7994 0.5360 0.086 Uiso 1 1 calc R U .
C10B C 0.9993(8) 0.8799(5) 0.4819(3) 0.059(2) Uani 1 1 d . U .
C9B C 0.9084(8) 0.9031(6) 0.4721(3) 0.062(2) Uani 1 1 d . U .
C8B C 0.8822(8) 0.9588(5) 0.4373(3) 0.062(3) Uani 1 1 d . U .
C11B C 1.0630(8) 0.9231(6) 0.4558(3) 0.076(3) Uani 1 1 d . U .
H11B H 1.1237 0.9131 0.4631 0.091 Uiso 1 1 calc R U .
C12B C 1.0408(8) 0.9777(5) 0.4208(3) 0.074(3) Uani 1 1 d . U .
H12B H 1.0851 1.0012 0.4027 0.089 Uiso 1 1 calc R U .
C13B C 0.9445(8) 0.9983(6) 0.4129(3) 0.070(3) Uani 1 1 d . U .
H13B H 0.9259 1.0388 0.3909 0.084 Uiso 1 1 calc R U .
C31B C 0.8173(9) 0.9013(6) 0.5357(3) 0.093(4) Uani 1 1 d . U .
H31C H 0.7725 0.9450 0.5269 0.111 Uiso 1 1 calc R U .
H31D H 0.8696 0.9197 0.5457 0.111 Uiso 1 1 calc R U .
C32B C 0.7769(7) 0.8466(6) 0.5734(3) 0.063(3) Uani 1 1 d . U .
C33B C 0.9308(7) 0.6455(5) 0.5541(3) 0.057(2) Uani 1 1 d . U .
H33A H 0.9790 0.6030 0.5564 0.069 Uiso 1 1 calc R U .
H33B H 0.9420 0.6781 0.5745 0.069 Uiso 1 1 calc R U .
O3B O 0.9320(4) 0.6893(3) 0.50906(18) 0.0570(15) Uani 1 1 d . U .
C18B C 1.1504(8) 0.6239(6) 0.4564(3) 0.072(3) Uani 1 1 d . U .
H18B H 1.1771 0.5833 0.4432 0.086 Uiso 1 1 calc R U .
O9B O 0.7749(5) 0.6343(3) 0.54377(18) 0.0578(16) Uani 1 1 d . U .
O10B O 0.8449(5) 0.5709(4) 0.6024(2) 0.097(3) Uani 1 1 d . U .
C34B C 0.8425(9) 0.6163(6) 0.5657(3) 0.069(3) Uani 1 1 d . U .
C16B C 1.0233(8) 0.6878(6) 0.4906(3) 0.057(2) Uani 1 1 d . U .
C15B C 1.0712(8) 0.7436(6) 0.4990(3) 0.066(3) Uani 1 1 d . U .
C21B C 0.9911(7) 0.5794(5) 0.4553(3) 0.059(3) Uani 1 1 d . U .
H21E H 1.0249 0.5294 0.4550 0.071 Uiso 1 1 calc R U .
H21F H 0.9409 0.5736 0.4769 0.071 Uiso 1 1 calc R U .
C17B C 1.0534(7) 0.6331(5) 0.4681(3) 0.051(2) Uani 1 1 d . U .
C19B C 1.2008(8) 0.6776(7) 0.4658(3) 0.079(3) Uani 1 1 d . U .
H19B H 1.2625 0.6736 0.4577 0.094 Uiso 1 1 calc R U .
C20B C 1.1652(8) 0.7353(7) 0.4859(3) 0.076(3) Uani 1 1 d . U .
H20B H 1.2021 0.7703 0.4915 0.091 Uiso 1 1 calc R U .
C25B C 0.8975(8) 0.6837(6) 0.3265(3) 0.067(3) Uani 1 1 d . U .
H25B H 0.8801 0.7077 0.2986 0.081 Uiso 1 1 calc R U .
O4B O 0.8086(4) 0.6558(3) 0.44070(17) 0.0581(16) Uani 1 1 d . U .
C28B C 0.7471(7) 0.7391(6) 0.3595(3) 0.062(2) Uani 1 1 d . U .
H28E H 0.7120 0.7265 0.3867 0.074 Uiso 1 1 calc R U .
H28F H 0.7143 0.7284 0.3357 0.074 Uiso 1 1 calc R U .
C24B C 0.8400(8) 0.6925(5) 0.3619(3) 0.064(3) Uani 1 1 d . U .
C23B C 0.8657(7) 0.6534(5) 0.4041(3) 0.052(2) Uani 1 1 d . U .
C22B C 0.9541(8) 0.6118(5) 0.4101(3) 0.058(2) Uani 1 1 d . U .
C27B C 1.0076(8) 0.6071(6) 0.3715(3) 0.072(3) Uani 1 1 d . U .
H27B H 1.0653 0.5796 0.3733 0.086 Uiso 1 1 calc R U .
C26B C 0.9771(8) 0.6419(6) 0.3312(3) 0.072(3) Uani 1 1 d . U .
H26B H 1.0138 0.6357 0.3063 0.086 Uiso 1 1 calc R U .
C35B C 0.7747(7) 0.5828(6) 0.4551(3) 0.070(3) Uani 1 1 d . U .
H35E H 0.7897 0.5515 0.4325 0.084 Uiso 1 1 calc R U .
H35F H 0.8053 0.5568 0.4813 0.084 Uiso 1 1 calc R U .
C36B C 0.6772(12) 0.5895(10) 0.4644(5) 0.112(4) Uani 1 1 d . U .
O11B O 0.6303(7) 0.6519(7) 0.4595(5) 0.198(6) Uani 1 1 d . U .
O12B O 0.6416(7) 0.5320(5) 0.4782(3) 0.146(4) Uani 1 1 d . U .
H12O H 0.5866 0.5434 0.4817 0.219 Uiso 1 1 calc R U .
O1C O 0.1791(5) 0.9697(4) 1.1949(2) 0.087(2) Uani 1 1 d . U .
C30C C 0.1483(15) 0.9448(14) 1.1238(4) 0.214(5) Uani 1 1 d . U .
O6C O 0.0965(13) 1.0025(10) 1.0905(4) 0.310(9) Uani 1 1 d . U .
H6C H 0.0976 0.9860 1.0674 0.466 Uiso 1 1 calc R U .
C29C C 0.1259(10) 1.0074(7) 1.1571(4) 0.130(4) Uani 1 1 d . U .
H29A H 0.1462 1.0562 1.1442 0.156 Uiso 1 1 calc R U .
H29B H 0.0615 1.0151 1.1650 0.156 Uiso 1 1 calc R U .
C1C C 0.1591(9) 1.0071(6) 1.2321(4) 0.076(3) Uani 1 1 d . U .
C6C C 0.2226(10) 1.0568(7) 1.2378(4) 0.092(3) Uani 1 1 d . U .
C7C C 0.3086(9) 1.0643(6) 1.2099(4) 0.105(4) Uani 1 1 d . U .
H7C1 H 0.3184 1.1177 1.2024 0.126 Uiso 1 1 calc R U .
H7C2 H 0.3040 1.0449 1.1830 0.126 Uiso 1 1 calc R U .
C2C C 0.0867(9) 0.9914(6) 1.2581(4) 0.082(3) Uani 1 1 d . U .
C5C C 0.1969(11) 1.0944(8) 1.2735(4) 0.120(4) Uani 1 1 d . U .
H5C H 0.2354 1.1275 1.2799 0.144 Uiso 1 1 calc R U .
C4C C 0.1198(11) 1.0864(8) 1.2996(5) 0.118(4) Uani 1 1 d . U .
H4C H 0.1043 1.1153 1.3216 0.142 Uiso 1 1 calc R U .
C3C C 0.0667(10) 1.0340(8) 1.2919(4) 0.110(4) Uani 1 1 d . U .
H3C H 0.0149 1.0263 1.3098 0.132 Uiso 1 1 calc R U .
O5C O 0.1486(11) 0.8568(10) 1.1405(5) 0.236(6) Uiso 1 1 d . U .
O2C O 0.3972(5) 0.9200(4) 1.1956(2) 0.092(2) Uani 1 1 d . U .
C8C C 0.3883(9) 1.0186(7) 1.2358(4) 0.090(3) Uani 1 1 d . U .
C9C C 0.4248(9) 0.9520(8) 1.2305(4) 0.085(3) Uani 1 1 d . U .
C10C C 0.4941(8) 0.9028(8) 1.2570(4) 0.089(3) Uani 1 1 d . U .
C14C C 0.5253(7) 0.8251(7) 1.2524(4) 0.088(3) Uani 1 1 d . U .
H14A H 0.5897 0.8131 1.2578 0.106 Uiso 1 1 calc R U .
H14B H 0.5155 0.8168 1.2231 0.106 Uiso 1 1 calc R U .
C31C C 0.4609(11) 0.9233(8) 1.1601(4) 0.132(5) Uani 1 1 d D U .
H31G H 0.4722 0.9759 1.1504 0.158 Uiso 1 1 calc R U .
H31H H 0.5178 0.8937 1.1698 0.158 Uiso 1 1 calc R U .
C13C C 0.4237(11) 1.0507(9) 1.2707(5) 0.127(4) Uani 1 1 d . U .
H13C H 0.3993 1.0984 1.2768 0.152 Uiso 1 1 calc R U .
C12C C 0.4983(11) 1.0055(10) 1.2956(5) 0.131(5) Uani 1 1 d . U .
H12C H 0.5279 1.0249 1.3159 0.157 Uiso 1 1 calc R U .
C11C C 0.5198(10) 0.9405(9) 1.2882(5) 0.123(5) Uani 1 1 d . U .
H11C H 0.5615 0.9110 1.3074 0.147 Uiso 1 1 calc R U .
O7C O 0.3154(12) 0.9315(9) 1.1188(3) 0.246(4) Uani 1 1 d D U .
O8C O 0.4676(8) 0.9580(7) 1.0850(4) 0.192(5) Uiso 1 1 d D U .
C32C C 0.432(2) 0.8954(16) 1.1254(7) 0.265(10) Uiso 1 1 d D U .
O3C O 0.3685(5) 0.7549(4) 1.2329(2) 0.0796(19) Uani 1 1 d . U .
C15C C 0.4689(9) 0.7750(7) 1.2870(4) 0.088(3) Uani 1 1 d . U .
C16C C 0.3909(9) 0.7420(6) 1.2794(4) 0.073(3) Uani 1 1 d . U .
C33C C 0.4096(9) 0.6902(7) 1.2156(4) 0.110(4) Uani 1 1 d . U .
H33C H 0.4750 0.6911 1.2137 0.132 Uiso 1 1 calc R U .
H33D H 0.3973 0.6447 1.2361 0.132 Uiso 1 1 calc R U .
C21C C 0.2456(9) 0.6854(6) 1.2994(3) 0.087(3) Uani 1 1 d . U .
H21A H 0.2457 0.6811 1.2687 0.105 Uiso 1 1 calc R U .
H21B H 0.2364 0.6360 1.3168 0.105 Uiso 1 1 calc R U .
C17C C 0.3383(10) 0.7070(7) 1.3095(4) 0.090(3) Uani 1 1 d . U .
C18C C 0.3640(10) 0.6932(6) 1.3541(4) 0.091(4) Uani 1 1 d . U .
H18C H 0.3257 0.6699 1.3759 0.109 Uiso 1 1 calc R U .
C19C C 0.4414(11) 0.7130(8) 1.3652(5) 0.119(5) Uani 1 1 d . U .
H19C H 0.4605 0.7003 1.3938 0.143 Uiso 1 1 calc R U .
C20C C 0.4913(10) 0.7524(7) 1.3328(4) 0.104(4) Uani 1 1 d . U .
H20C H 0.5453 0.7665 1.3408 0.125 Uiso 1 1 calc R U .
O9C O 0.3869(9) 0.7667(9) 1.1490(4) 0.218(4) Uani 1 1 d . U .
O10C O 0.4252(13) 0.6393(11) 1.1543(4) 0.367(14) Uani 1 1 d . U .
H10C H 0.4030 0.6449 1.1302 0.550 Uiso 1 1 calc R U .
C34C C 0.3826(19) 0.6841(17) 1.1759(10) 0.224(9) Uiso 1 1 d . U .
O4C O 0.1507(5) 0.7969(4) 1.2338(2) 0.0816(19) Uani 1 1 d . U .
C28C C 0.0319(8) 0.9292(7) 1.2555(3) 0.086(3) Uani 1 1 d . U .
H28A H 0.0389 0.9166 1.2263 0.103 Uiso 1 1 calc R U .
H28B H -0.0319 0.9461 1.2612 0.103 Uiso 1 1 calc R U .
C24C C 0.0626(9) 0.8585(7) 1.2891(3) 0.079(3) Uani 1 1 d . U .
C25C C 0.0351(9) 0.8592(7) 1.3332(3) 0.092(3) Uani 1 1 d . U .
H25C H -0.0076 0.8971 1.3418 0.110 Uiso 1 1 calc R U .
C26C C 0.0758(10) 0.7998(8) 1.3630(4) 0.098(4) Uani 1 1 d . U .
H26C H 0.0566 0.7983 1.3923 0.117 Uiso 1 1 calc R U .
C27C C 0.1394(10) 0.7445(8) 1.3544(4) 0.093(4) Uani 1 1 d . U .
H27C H 0.1645 0.7070 1.3766 0.111 Uiso 1 1 calc R U .
C22C C 0.1674(8) 0.7453(7) 1.3098(4) 0.081(3) Uani 1 1 d . U .
C23C C 0.1255(9) 0.8036(7) 1.2789(4) 0.077(3) Uani 1 1 d . U .
C35C C 0.0900(10) 0.7573(8) 1.2170(3) 0.122(4) Uani 1 1 d . U .
H35A H 0.0298 0.7860 1.2158 0.146 Uiso 1 1 calc R U .
H35B H 0.0863 0.7078 1.2353 0.146 Uiso 1 1 calc R U .
O11C O 0.2364(12) 0.7155(7) 1.1679(3) 0.206(3) Uani 1 1 d . U .
O12C O 0.0682(11) 0.7084(10) 1.1565(4) 0.297(9) Uani 1 1 d . U .
H12E H 0.0861 0.6999 1.1321 0.445 Uiso 1 1 calc R U .
C36C C 0.1266(18) 0.7481(16) 1.1716(6) 0.234(7) Uani 1 1 d . U .
O1D O 0.3138(8) 0.8764(6) 0.9404(3) 0.151(3) Uani 1 1 d . U .
C7D C 0.4795(11) 0.8572(9) 0.8977(4) 0.134(4) Uani 1 1 d . U .
H7D1 H 0.5286 0.8868 0.8860 0.161 Uiso 1 1 calc R U .
H7D2 H 0.4692 0.8620 0.9283 0.161 Uiso 1 1 calc R U .
C6D C 0.3927(13) 0.8943(8) 0.8734(4) 0.117(4) Uani 1 1 d . U .
C1D C 0.3128(14) 0.8943(10) 0.8955(5) 0.136(5) Uani 1 1 d . U .
C2D C 0.2461(15) 0.9209(10) 0.8722(5) 0.150(5) Uani 1 1 d . U .
C5D C 0.4011(12) 0.9217(7) 0.8277(4) 0.123(5) Uani 1 1 d . U .
H5D H 0.4575 0.9193 0.8127 0.147 Uiso 1 1 calc R U .
C4D C 0.3246(14) 0.9513(9) 0.8069(5) 0.132(5) Uani 1 1 d . U .
H4D H 0.3278 0.9744 0.7776 0.158 Uiso 1 1 calc R U .
C3D C 0.2484(14) 0.9477(10) 0.8272(5) 0.147(6) Uani 1 1 d . U .
H3D H 0.1948 0.9627 0.8123 0.176 Uiso 1 1 calc R U .
C29D C 0.3246(16) 0.9447(11) 0.9572(5) 0.212(5) Uani 1 1 d . U .
H29G H 0.3602 0.9747 0.9348 0.254 Uiso 1 1 calc R U .
H29H H 0.2644 0.9732 0.9580 0.254 Uiso 1 1 calc R U .
O6D O 0.319(3) 0.9850(13) 1.0219(6) 0.57(2) Uani 1 1 d D U .
H6D H 0.3482 0.9792 1.0441 0.860 Uiso 1 1 calc R U .
O5D O 0.3600(12) 0.8668(10) 1.0200(4) 0.247(4) Uani 1 1 d D U .
C30D C 0.361(2) 0.9464(17) 0.9957(9) 0.279(8) Uani 1 1 d . U .
C14D C 0.4728(14) 0.5867(11) 0.9605(5) 0.179(6) Uani 1 1 d . U .
H14G H 0.4636 0.6043 0.9885 0.214 Uiso 1 1 calc R U .
H14H H 0.5216 0.5447 0.9638 0.214 Uiso 1 1 calc R U .
C10D C 0.5048(11) 0.6485(11) 0.9286(4) 0.127(4) Uani 1 1 d . U .
C9D C 0.4843(11) 0.7275(11) 0.9282(5) 0.126(4) Uani 1 1 d . U .
C8D C 0.5095(11) 0.7796(10) 0.8957(5) 0.117(4) Uani 1 1 d . U .
C11D C 0.5602(12) 0.6196(10) 0.8901(4) 0.149(5) Uani 1 1 d . U .
H11D H 0.5772 0.5682 0.8886 0.178 Uiso 1 1 calc R U .
C12D C 0.5813(11) 0.6782(11) 0.8586(5) 0.145(5) Uani 1 1 d . U .
H12D H 0.6189 0.6649 0.8353 0.174 Uiso 1 1 calc R U .
C13D C 0.5534(11) 0.7564(10) 0.8569(5) 0.138(5) Uani 1 1 d . U .
H13D H 0.5630 0.7918 0.8316 0.165 Uiso 1 1 calc R U .
O2D O 0.4520(8) 0.7419(7) 0.9686(3) 0.164(3) Uani 1 1 d . U .
C31D C 0.5032(14) 0.7495(14) 0.9955(6) 0.249(5) Uani 1 1 d D U .
H31E H 0.5276 0.7978 0.9863 0.299 Uiso 1 1 calc R U .
H31F H 0.5537 0.7090 0.9967 0.299 Uiso 1 1 calc R U .
C32D C 0.452(2) 0.7475(19) 1.0486(11) 0.436(14) Uiso 1 1 d G U .
O7D O 0.3545(14) 0.6988(10) 1.0618(3) 0.267(4) Uani 1 1 d DG U .
O8D O 0.463(3) 0.822(3) 1.0796(13) 0.78(3) Uiso 1 1 d DG U .
H8D H 0.4198 0.8248 1.0974 1.171 Uiso 1 1 calc R U .
C21D C 0.1333(15) 0.6272(12) 0.9565(6) 0.195(6) Uani 1 1 d . U .
H21G H 0.1332 0.6396 0.9857 0.234 Uiso 1 1 calc R U .
H21H H 0.0857 0.5951 0.9561 0.234 Uiso 1 1 calc R U .
C17D C 0.2200(19) 0.5871(12) 0.9460(5) 0.184(5) Uani 1 1 d D U .
C16D C 0.3058(18) 0.5928(11) 0.9627(6) 0.165(5) Uani 1 1 d D U .
C15D C 0.3895(17) 0.5558(13) 0.9525(6) 0.175(6) Uani 1 1 d D U .
C18D C 0.2351(14) 0.5251(11) 0.9186(6) 0.199(6) Uani 1 1 d D U .
H18D H 0.1835 0.5135 0.9070 0.238 Uiso 1 1 calc R U .
C19D C 0.3154(17) 0.4834(11) 0.9086(6) 0.201(7) Uani 1 1 d D U .
H19D H 0.3158 0.4442 0.8925 0.241 Uiso 1 1 calc R U .
C20D C 0.4026(15) 0.5014(11) 0.9237(6) 0.193(6) Uani 1 1 d D U .
H20D H 0.4596 0.4792 0.9152 0.232 Uiso 1 1 calc R U .
O3D O 0.2964(9) 0.6407(7) 0.9941(3) 0.186(3) Uani 1 1 d . U .
C33D C 0.2712(19) 0.6058(14) 1.0373(5) 0.273(9) Uani 1 1 d D U .
H33G H 0.3279 0.5733 1.0442 0.328 Uiso 1 1 d R U .
H33H H 0.2226 0.5737 1.0400 0.328 Uiso 1 1 d R U .
O10D O 0.242(3) 0.664(3) 1.1120(12) 0.67(2) Uiso 1 1 d D U .
C34D C 0.235(3) 0.6601(18) 1.0692(11) 0.400(12) Uiso 1 1 d D U .
O9D O 0.1847(12) 0.7258(9) 1.0563(3) 0.239(4) Uani 1 1 d D U .
O11D O 0.1940(13) 0.8900(9) 1.0194(3) 0.230(4) Uani 1 1 d D U .
C28D C 0.1520(13) 0.9099(11) 0.8933(5) 0.166(5) Uani 1 1 d . U .
H28G H 0.1082 0.9499 0.8787 0.199 Uiso 1 1 calc R U .
H28H H 0.1520 0.9164 0.9237 0.199 Uiso 1 1 calc R U .
C24D C 0.1190(13) 0.8303(14) 0.8920(5) 0.169(5) Uani 1 1 d D U .
C23D C 0.1373(14) 0.7798(14) 0.9236(6) 0.177(5) Uani 1 1 d . U .
O4D O 0.1556(8) 0.7791(8) 0.9648(3) 0.179(3) Uani 1 1 d . U .
C25D C 0.0869(14) 0.8335(12) 0.8491(5) 0.187(7) Uani 1 1 d D U .
H25D H 0.0759 0.8772 0.8280 0.224 Uiso 1 1 calc R U .
C35D C 0.1008(14) 0.8212(14) 0.9858(6) 0.234(5) Uani 1 1 d D U .
H35G H 0.0581 0.7868 0.9999 0.281 Uiso 1 1 calc R U .
H35H H 0.0674 0.8553 0.9627 0.281 Uiso 1 1 calc R U .
C22D C 0.1152(15) 0.7008(16) 0.9229(6) 0.203(6) Uani 1 1 d D U .
C26D C 0.0752(16) 0.7590(12) 0.8446(6) 0.207(8) Uani 1 1 d D U .
H26D H 0.0541 0.7501 0.8186 0.249 Uiso 1 1 calc R U .
C27D C 0.0957(19) 0.6960(12) 0.8800(6) 0.272(9) Uani 1 1 d D U .
H27D H 0.0959 0.6471 0.8737 0.327 Uiso 1 1 calc R U .
O12D O 0.040(3) 0.887(4) 1.0546(16) 0.94(4) Uiso 1 1 d D U .
C36D C 0.1075(18) 0.8755(17) 1.0218(9) 0.294(11) Uiso 1 1 d D U .
O1W O 0.4575(11) 0.5437(9) 0.4565(5) 0.111(5) Uiso 0.5 1 d . . P
H1W H 0.4723 0.5972 0.4495 0.166 Uiso 0.5 1 d R U P
H2W H 0.3906 0.5438 0.4565 0.166 Uiso 0.5 1 d R U P

loop_
_atom_site_aniso_label
_atom_site_aniso_U_11
_atom_site_aniso_U_22
_atom_site_aniso_U_33
_atom_site_aniso_U_23
_atom_site_aniso_U_13
_atom_site_aniso_U_12
Na6 0.184(5) 0.221(5) 0.055(3) -0.025(3) -0.006(3) -0.011(4)
Na1 0.080(3) 0.056(2) 0.0477(18) -0.0156(17) 0.0005(18) -0.0047(19)
Na4 0.100(3) 0.073(3) 0.086(3) -0.003(2) 0.004(2) -0.014(2)
Na2 0.090(3) 0.052(3) 0.061(2) -0.0065(17) 0.025(2) -0.006(2)
Na3 0.073(3) 0.047(2) 0.0536(19) -0.0063(15) -0.0006(18) 0.0010(19)
Na5 0.195(7) 0.444(9) 0.095(3) -0.123(5) 0.009(4) -0.024(6)
O1A 0.086(4) 0.053(4) 0.079(4) 0.007(3) 0.006(4) 0.004(3)
C2A 0.093(7) 0.027(6) 0.081(6) -0.005(5) 0.021(5) 0.006(6)
C1A 0.085(7) 0.034(6) 0.077(6) 0.001(5) 0.005(5) 0.010(5)
C6A 0.094(7) 0.070(7) 0.066(6) 0.002(5) 0.000(6) 0.017(7)
C7A 0.105(10) 0.153(9) 0.078(7) -0.008(7) -0.028(7) 0.019(8)
C29A 0.100(10) 0.068(7) 0.128(8) 0.017(7) 0.019(8) 0.012(6)
C3A 0.118(8) 0.085(9) 0.071(7) -0.001(6) 0.020(6) -0.002(9)
C4A 0.085(8) 0.089(9) 0.072(7) 0.014(6) 0.034(7) 0.003(8)
C5A 0.085(7) 0.087(9) 0.078(7) 0.019(6) -0.005(6) 0.008(7)
O6A 0.242(13) 0.098(8) 0.168(9) 0.018(6) 0.104(9) 0.033(8)
O5A 0.89(5) 0.161(15) 0.125(10) -0.004(8) 0.124(18) -0.16(2)
C30A 0.270(19) 0.173(16) 0.130(10) 0.044(10) 0.047(15) -0.078(16)
O2A 0.096(5) 0.110(6) 0.065(4) -0.033(4) -0.006(4) -0.020(4)
O7A 0.131(5) 0.186(8) 0.052(4) -0.022(4) 0.009(4) -0.081(5)
C8A 0.087(7) 0.144(8) 0.072(7) -0.043(7) -0.021(7) -0.005(7)
C9A 0.090(7) 0.123(8) 0.075(7) -0.043(7) -0.011(6) -0.014(6)
C31A 0.104(9) 0.123(11) 0.063(5) -0.045(7) -0.014(5) 0.003(8)
C32A 0.144(9) 0.082(8) 0.039(5) -0.007(6) -0.014(6) -0.033(8)
C14A 0.098(8) 0.070(8) 0.154(8) -0.064(7) 0.018(8) -0.039(6)
C10A 0.074(7) 0.133(8) 0.111(9) -0.073(8) 0.012(7) -0.035(6)
C13A 0.087(8) 0.203(12) 0.090(9) -0.082(10) -0.018(8) -0.002(9)
C12A 0.063(8) 0.208(14) 0.128(10) -0.097(11) 0.005(9) -0.054(9)
C11A 0.083(8) 0.178(12) 0.140(11) -0.078(10) 0.013(10) -0.052(8)
O8A 0.232(11) 0.152(8) 0.046(4) 0.007(5) -0.028(5) -0.079(8)
O3A 0.069(5) 0.047(4) 0.098(5) -0.020(3) 0.016(4) 0.002(3)
O10A 0.099(7) 0.049(5) 0.129(6) 0.006(4) 0.040(5) 0.010(4)
C21A 0.102(10) 0.075(7) 0.072(7) 0.001(5) -0.016(6) 0.018(5)
C17A 0.089(9) 0.049(7) 0.107(7) 0.009(6) -0.001(6) 0.009(5)
C18A 0.110(12) 0.066(10) 0.133(9) 0.007(7) 0.022(8) 0.007(6)
C19A 0.119(12) 0.052(9) 0.177(10) 0.003(10) 0.007(11) -0.003(7)
C20A 0.129(12) 0.055(9) 0.168(10) -0.032(9) 0.035(10) -0.017(7)
C15A 0.067(8) 0.074(9) 0.155(8) -0.054(7) 0.036(7) -0.019(6)
C16A 0.064(7) 0.040(6) 0.104(6) -0.017(5) 0.010(5) 0.011(5)
C33A 0.095(8) 0.060(6) 0.121(9) -0.024(6) 0.028(7) -0.002(5)
C34A 0.089(7) 0.052(6) 0.072(7) 0.005(6) 0.014(6) 0.004(5)
O9A 0.092(5) 0.049(4) 0.116(5) 0.007(4) 0.042(4) 0.000(4)
O11A 0.087(5) 0.054(4) 0.047(3) -0.003(3) -0.001(3) -0.007(3)
O4A 0.073(5) 0.065(4) 0.043(3) -0.008(3) -0.001(3) -0.013(3)
O12A 0.150(7) 0.096(6) 0.053(4) -0.006(4) -0.015(4) -0.058(5)
C36A 0.086(7) 0.086(7) 0.050(5) -0.014(5) 0.009(5) -0.030(6)
C35A 0.127(9) 0.091(8) 0.050(5) 0.000(5) -0.011(5) -0.056(7)
C23A 0.106(8) 0.059(6) 0.034(4) -0.016(4) 0.010(5) -0.007(5)
C24A 0.108(9) 0.068(7) 0.048(5) -0.015(4) 0.007(5) -0.024(6)
C28A 0.120(8) 0.059(7) 0.080(7) -0.024(5) 0.004(6) -0.006(7)
C22A 0.123(10) 0.085(7) 0.041(5) -0.006(5) 0.008(6) -0.012(6)
C25A 0.108(10) 0.098(8) 0.086(7) -0.041(6) 0.045(7) -0.018(7)
C26A 0.169(13) 0.119(11) 0.046(6) -0.015(6) 0.030(7) -0.028(9)
C27A 0.124(11) 0.097(9) 0.053(6) 0.006(5) 0.006(6) -0.021(7)
O1B 0.072(5) 0.037(4) 0.049(3) 0.000(3) -0.003(3) 0.000(3)
C5B 0.060(7) 0.060(6) 0.054(5) 0.012(4) 0.020(6) 0.022(5)
C7B 0.083(6) 0.034(6) 0.066(5) -0.009(4) 0.022(5) 0.011(5)
C6B 0.046(6) 0.046(5) 0.053(4) 0.002(4) 0.008(4) 0.014(5)
C1B 0.060(6) 0.048(5) 0.045(4) 0.004(4) 0.000(4) 0.010(5)
C29B 0.070(6) 0.068(8) 0.077(6) -0.010(5) 0.004(5) -0.014(6)
C30B 0.062(6) 0.140(11) 0.141(9) 0.088(9) 0.011(6) -0.010(8)
O5B 0.070(5) 0.160(8) 0.092(4) 0.037(4) 0.022(4) 0.016(4)
O6B 0.058(6) 0.356(17) 0.227(11) 0.176(12) 0.046(7) 0.035(9)
C4B 0.086(8) 0.067(7) 0.050(5) 0.011(5) 0.001(6) 0.008(6)
C3B 0.066(8) 0.096(7) 0.058(5) 0.005(5) 0.001(6) -0.015(7)
C2B 0.043(6) 0.069(5) 0.050(5) -0.006(4) 0.005(5) -0.006(5)
O2B 0.096(5) 0.044(4) 0.042(3) -0.005(3) 0.003(3) -0.015(3)
O7B 0.132(5) 0.049(4) 0.072(4) -0.024(3) 0.038(4) -0.032(4)
O8B 0.163(8) 0.074(5) 0.056(4) -0.033(4) 0.022(5) -0.054(5)
C14B 0.091(8) 0.068(6) 0.064(6) -0.017(4) -0.020(5) -0.025(5)
C10B 0.078(6) 0.046(6) 0.059(6) -0.019(4) -0.001(5) -0.015(5)
C9B 0.079(6) 0.047(6) 0.062(6) -0.011(4) 0.007(5) -0.015(5)
C8B 0.091(7) 0.039(6) 0.060(6) -0.006(4) -0.002(5) -0.024(5)
C11B 0.077(7) 0.072(8) 0.087(7) -0.019(5) -0.013(6) -0.028(6)
C12B 0.098(7) 0.038(7) 0.089(7) -0.003(5) 0.007(7) -0.037(6)
C13B 0.106(7) 0.051(7) 0.058(6) -0.004(5) -0.006(6) -0.036(6)
C31B 0.142(11) 0.058(7) 0.075(6) -0.017(5) 0.030(6) -0.016(7)
C32B 0.079(8) 0.043(6) 0.060(5) -0.005(4) 0.002(5) 0.007(5)
C33B 0.065(6) 0.045(6) 0.059(5) -0.005(4) -0.012(5) 0.008(5)
O3B 0.063(4) 0.050(4) 0.052(3) 0.014(3) -0.009(3) -0.009(3)
C18B 0.082(6) 0.071(7) 0.053(6) 0.005(5) -0.019(6) 0.007(6)
O9B 0.078(4) 0.036(4) 0.056(3) 0.000(3) 0.010(3) -0.012(3)
O10B 0.081(6) 0.107(7) 0.082(5) 0.027(4) 0.000(4) 0.003(5)
C34B 0.107(7) 0.037(5) 0.055(5) 0.010(4) 0.012(5) -0.009(5)
C16B 0.073(5) 0.046(6) 0.053(6) -0.008(4) -0.009(5) -0.008(5)
C15B 0.071(6) 0.056(6) 0.069(6) 0.002(5) -0.018(6) -0.008(5)
C21B 0.084(7) 0.019(5) 0.069(5) 0.000(4) -0.008(5) 0.000(5)
C17B 0.076(6) 0.031(5) 0.038(5) 0.012(4) -0.006(5) 0.003(5)
C19B 0.069(7) 0.105(10) 0.058(7) -0.006(6) -0.013(6) -0.003(6)
C20B 0.071(6) 0.089(8) 0.067(7) 0.000(5) -0.029(6) -0.011(6)
C25B 0.102(9) 0.056(8) 0.044(5) -0.008(5) -0.003(5) -0.007(6)
O4B 0.085(5) 0.043(4) 0.049(3) -0.009(3) 0.019(3) -0.027(3)
C28B 0.066(6) 0.073(6) 0.056(6) -0.024(5) -0.004(5) -0.020(5)
C24B 0.080(7) 0.052(6) 0.057(5) 0.001(5) -0.002(5) -0.014(5)
C23B 0.078(6) 0.041(6) 0.045(4) -0.011(4) 0.006(4) -0.033(4)
C22B 0.077(7) 0.042(6) 0.060(5) -0.016(4) 0.003(4) -0.019(5)
C27B 0.091(8) 0.062(7) 0.070(5) -0.020(5) 0.003(5) -0.022(6)
C26B 0.084(8) 0.082(9) 0.056(5) -0.024(5) 0.013(6) -0.024(6)
C35B 0.080(7) 0.060(6) 0.077(7) -0.007(5) 0.008(6) -0.044(5)
C36B 0.102(9) 0.086(9) 0.157(12) -0.039(10) 0.041(10) -0.047(7)
O11B 0.094(8) 0.102(8) 0.374(17) 0.022(10) 0.039(9) -0.038(6)
O12B 0.133(8) 0.103(7) 0.212(10) -0.044(7) 0.090(7) -0.073(6)
O1C 0.097(5) 0.076(4) 0.083(4) 0.013(3) -0.021(4) -0.019(4)
C30C 0.297(10) 0.280(10) 0.056(6) -0.015(5) -0.081(6) 0.011(9)
O6C 0.39(2) 0.355(18) 0.160(10) -0.022(10) -0.146(12) 0.073(14)
C29C 0.157(12) 0.122(9) 0.097(7) 0.038(6) -0.042(8) -0.026(7)
C1C 0.090(8) 0.055(7) 0.080(6) 0.003(5) -0.018(5) -0.008(5)
C6C 0.117(8) 0.057(8) 0.099(8) -0.006(6) 0.009(7) -0.017(6)
C7C 0.127(9) 0.053(7) 0.125(9) 0.026(6) 0.013(6) -0.043(6)
C2C 0.102(9) 0.046(7) 0.091(8) -0.002(5) -0.009(6) 0.005(6)
C5C 0.158(13) 0.096(10) 0.117(11) -0.036(8) 0.006(8) -0.036(10)
C4C 0.147(14) 0.089(11) 0.125(11) -0.048(8) 0.007(8) -0.003(9)
C3C 0.103(10) 0.098(11) 0.126(10) -0.035(7) 0.011(8) 0.011(7)
O2C 0.097(5) 0.101(5) 0.072(4) -0.012(4) 0.030(4) -0.014(4)
C8C 0.103(8) 0.057(7) 0.115(9) -0.011(6) 0.013(7) -0.043(6)
C9C 0.087(9) 0.080(8) 0.087(7) -0.014(6) 0.025(6) -0.026(5)
C10C 0.058(8) 0.104(7) 0.113(8) -0.035(6) 0.017(6) -0.020(6)
C14C 0.045(7) 0.124(9) 0.104(7) -0.057(6) -0.014(6) 0.011(6)
C31C 0.154(12) 0.128(12) 0.123(9) -0.037(9) 0.057(9) -0.061(10)
C13C 0.127(12) 0.122(11) 0.152(12) -0.052(9) 0.015(8) -0.061(8)
C12C 0.107(12) 0.151(13) 0.161(12) -0.078(11) 0.011(8) -0.050(10)
C11C 0.103(11) 0.121(11) 0.166(11) -0.060(9) -0.005(8) -0.046(9)
O7C 0.338(11) 0.307(8) 0.088(5) -0.004(5) 0.020(6) -0.076(8)
O3C 0.095(5) 0.073(5) 0.072(4) -0.031(3) 0.012(4) 0.003(4)
C15C 0.080(8) 0.077(8) 0.107(7) -0.026(6) -0.023(6) 0.019(6)
C16C 0.099(8) 0.041(7) 0.078(5) -0.022(5) -0.004(5) 0.016(5)
C33C 0.132(11) 0.108(9) 0.091(8) -0.049(7) -0.003(8) 0.022(7)
C21C 0.126(9) 0.055(8) 0.067(6) 0.030(5) 0.000(6) -0.015(5)
C17C 0.118(8) 0.067(8) 0.076(6) 0.004(6) -0.006(6) 0.004(6)
C18C 0.129(10) 0.047(7) 0.083(6) 0.009(6) -0.022(7) 0.018(7)
C19C 0.115(12) 0.108(12) 0.117(9) 0.009(8) -0.049(8) 0.032(8)
C20C 0.108(10) 0.103(11) 0.111(7) -0.045(7) -0.034(7) 0.005(7)
O9C 0.239(8) 0.301(10) 0.131(5) -0.137(6) 0.036(5) 0.016(7)
O10C 0.47(3) 0.43(2) 0.183(12) -0.200(14) -0.168(15) 0.29(2)
O4C 0.099(5) 0.072(5) 0.079(4) -0.013(3) -0.016(4) -0.021(4)
C28C 0.066(8) 0.108(8) 0.076(6) 0.001(5) 0.003(6) -0.006(5)
C24C 0.099(9) 0.065(7) 0.073(5) -0.001(5) 0.006(6) -0.035(5)
C25C 0.111(10) 0.110(9) 0.058(5) -0.008(5) -0.002(6) -0.041(7)
C26C 0.136(13) 0.096(11) 0.067(7) -0.013(6) 0.004(7) -0.042(7)
C27C 0.124(11) 0.095(10) 0.068(6) -0.012(6) -0.011(7) -0.048(7)
C22C 0.092(8) 0.083(8) 0.073(5) -0.006(5) 0.000(6) -0.036(5)
C23C 0.099(9) 0.059(7) 0.075(5) -0.008(5) -0.002(5) -0.026(5)
C35C 0.177(10) 0.154(12) 0.051(6) 0.004(6) -0.038(6) -0.095(8)
O11C 0.306(10) 0.203(6) 0.143(5) -0.110(5) -0.024(6) -0.044(8)
O12C 0.318(13) 0.50(2) 0.171(10) -0.226(13) 0.130(11) -0.267(16)
C36C 0.246(12) 0.38(2) 0.134(10) -0.139(12) 0.005(10) -0.143(11)
O1D 0.231(8) 0.149(6) 0.078(4) -0.051(4) 0.001(5) -0.002(6)
C7D 0.173(10) 0.126(9) 0.120(9) -0.046(8) -0.030(8) -0.036(9)
C6D 0.173(10) 0.111(10) 0.076(6) -0.028(7) -0.023(6) -0.030(9)
C1D 0.185(10) 0.152(12) 0.067(6) -0.050(6) 0.005(6) 0.039(11)
C2D 0.194(10) 0.170(13) 0.075(7) -0.030(9) 0.000(7) 0.027(11)
C5D 0.201(13) 0.096(11) 0.079(7) -0.010(7) 0.001(7) -0.056(10)
C4D 0.228(17) 0.089(11) 0.082(9) -0.011(8) -0.018(8) -0.036(13)
C3D 0.220(14) 0.138(13) 0.078(8) -0.024(9) -0.011(9) -0.001(14)
C29D 0.328(14) 0.206(7) 0.123(8) -0.104(6) 0.034(10) -0.026(7)
O6D 1.11(6) 0.388(17) 0.217(16) -0.199(17) -0.15(3) 0.20(3)
O5D 0.335(9) 0.297(9) 0.136(5) -0.093(5) -0.009(6) -0.065(8)
C30D 0.45(2) 0.242(13) 0.179(12) -0.097(9) -0.047(13) -0.052(15)
C14D 0.219(13) 0.160(12) 0.136(12) 0.014(9) 0.039(11) -0.025(12)
C10D 0.142(12) 0.151(9) 0.078(7) 0.019(7) -0.017(7) -0.023(9)
C9D 0.135(10) 0.159(9) 0.089(7) -0.013(7) -0.023(7) -0.039(10)
C8D 0.147(12) 0.124(9) 0.083(7) -0.020(7) -0.023(7) -0.013(8)
C11D 0.200(15) 0.165(12) 0.088(9) -0.025(8) -0.004(9) -0.045(11)
C12D 0.145(13) 0.169(13) 0.138(11) -0.063(10) 0.053(10) -0.063(12)
C13D 0.173(15) 0.153(11) 0.103(8) -0.047(9) 0.012(8) -0.052(11)
O2D 0.172(6) 0.257(9) 0.065(4) -0.037(5) -0.057(4) 0.005(6)
C31D 0.218(6) 0.384(16) 0.161(10) -0.076(11) -0.095(7) -0.010(7)
O7D 0.362(11) 0.326(8) 0.102(5) -0.038(4) -0.037(5) 0.016(8)
C21D 0.229(13) 0.241(14) 0.115(11) -0.038(9) 0.024(14) -0.037(14)
C17D 0.238(13) 0.236(15) 0.069(10) 0.002(8) 0.053(11) -0.066(11)
C16D 0.223(12) 0.167(10) 0.080(9) 0.037(7) 0.052(11) -0.039(11)
C15D 0.229(13) 0.150(15) 0.128(12) 0.019(8) 0.077(12) -0.054(9)
C18D 0.271(17) 0.180(17) 0.136(13) -0.004(9) 0.111(13) -0.085(13)
C19D 0.29(2) 0.141(15) 0.158(15) 0.011(10) 0.098(15) -0.094(14)
C20D 0.294(17) 0.153(15) 0.117(13) 0.017(8) 0.065(14) -0.063(12)
O3D 0.271(10) 0.208(6) 0.061(5) 0.008(5) 0.024(6) -0.028(6)
C33D 0.43(2) 0.277(14) 0.095(8) 0.019(11) 0.045(14) -0.060(19)
O9D 0.343(9) 0.295(9) 0.082(5) -0.051(5) 0.048(5) -0.054(8)
O11D 0.310(9) 0.263(8) 0.117(5) -0.072(5) 0.034(5) -0.009(7)
C28D 0.179(10) 0.218(12) 0.081(9) -0.031(10) -0.017(8) 0.061(12)
C24D 0.162(13) 0.245(13) 0.089(8) -0.028(9) -0.003(10) 0.018(12)
C23D 0.180(13) 0.269(12) 0.076(7) -0.018(9) 0.011(8) -0.034(14)
O4D 0.154(6) 0.317(11) 0.067(5) -0.069(6) 0.037(5) -0.004(6)
C25D 0.158(15) 0.278(17) 0.120(9) -0.062(12) -0.020(10) 0.030(16)
C35D 0.207(6) 0.332(16) 0.161(11) -0.095(9) 0.036(7) 0.021(7)
C22D 0.217(16) 0.282(12) 0.110(10) -0.009(9) -0.023(12) -0.059(13)
C26D 0.212(17) 0.29(2) 0.120(11) -0.026(12) -0.019(13) -0.04(2)
C27D 0.37(2) 0.296(17) 0.161(13) -0.038(11) -0.054(18) -0.06(2)

loop_
_atom_type_symbol
_atom_type_description
_atom_type_scat_dispersion_real
_atom_type_scat_dispersion_imag
_atom_type_scat_source
C C 0.0033 0.0016 'International Tables Vol C Tables 4.2.6.8 and 6.1.1.4'
O O 0.0106 0.0060 'International Tables Vol C Tables 4.2.6.8 and 6.1.1.4'
Na Na 0.0362 0.0249 'International Tables Vol C Tables 4.2.6.8 and 6.1.1.4'
H H 0.0000 0.0000 'International Tables Vol C Tables 4.2.6.8 and 6.1.1.4'

loop_
_geom_angle_atom_site_label_1
_geom_angle_atom_site_label_2
_geom_angle_atom_site_label_3
_geom_angle
O1D Na6 O4D 85.3(5)
O1D Na6 O5D 68.6(5)
O4D Na6 O5D 130.1(6)
O1D Na6 O3D 135.1(4)
O4D Na6 O3D 81.9(5)
O5D Na6 O3D 145.8(6)
O1D Na6 O2D 79.7(4)
O4D Na6 O2D 135.9(4)
O5D Na6 O2D 81.7(6)
O3D Na6 O2D 80.3(5)
O1D Na6 O7D 144.7(7)
O4D Na6 O7D 128.4(7)
O5D Na6 O7D 79.7(6)
O3D Na6 O7D 68.8(5)
O2D Na6 O7D 80.8(5)
O1D Na6 O11D 74.3(4)
O4D Na6 O11D 73.7(5)
O5D Na6 O11D 58.9(6)
O3D Na6 O11D 140.1(6)
O2D Na6 O11D 138.5(6)
O7D Na6 O11D 102.7(5)
O1D Na6 O9D 141.3(6)
O4D Na6 O9D 71.7(5)
O5D Na6 O9D 102.9(5)
O3D Na6 O9D 73.0(5)
O2D Na6 O9D 138.1(5)
O7D Na6 O9D 59.7(6)
O11D Na6 O9D 69.6(5)
O1D Na6 C32D 108.2(7)
O4D Na6 C32D 165.3(7)
O5D Na6 C32D 54.0(7)
O3D Na6 C32D 92.0(7)
O2D Na6 C32D 55.0(5)
O7D Na6 C32D 37.3(6)
O11D Na6 C32D 103.8(6)
O9D Na6 C32D 93.8(6)
O1D Na6 C35D 86.1(6)
O4D Na6 C35D 24.5(4)
O5D Na6 C35D 108.8(7)
O3D Na6 C35D 98.5(6)
O2D Na6 C35D 157.8(5)
O7D Na6 C35D 119.7(7)
O11D Na6 C35D 50.3(6)
O9D Na6 C35D 60.2(6)
C32D Na6 C35D 146.9(6)
O1D Na6 C34D 167.0(7)
O4D Na6 C34D 87.6(9)
O5D Na6 C34D 108.6(8)
O3D Na6 C34D 54.0(6)
O2D Na6 C34D 112.8(7)
O7D Na6 C34D 40.8(8)
O11D Na6 C34D 93.3(6)
O9D Na6 C34D 25.8(6)
C32D Na6 C34D 78.1(9)
C35D Na6 C34D 82.9(9)
O1D Na6 C31D 86.5(6)
O4D Na6 C31D 157.5(5)
O5D Na6 C31D 64.9(6)
O3D Na6 C31D 89.3(6)
O2D Na6 C31D 21.6(3)
O7D Na6 C31D 65.7(7)
O11D Na6 C31D 123.8(7)
O9D Na6 C31D 125.4(5)
C32D Na6 C31D 34.3(5)
C35D Na6 C31D 171.7(7)
C34D Na6 C31D 104.0(9)
O7A Na1 O4A 156.3(3)
O7A Na1 O11A 89.2(3)
O4A Na1 O11A 69.0(2)
O7A Na1 O2A 66.8(3)
O4A Na1 O2A 136.9(3)
O11A Na1 O2A 147.3(3)
O7A Na1 O3A 103.5(3)
O4A Na1 O3A 84.1(2)
O11A Na1 O3A 127.9(3)
O2A Na1 O3A 81.1(3)
O7A Na1 O9A 75.7(3)
O4A Na1 O9A 87.9(3)
O11A Na1 O9A 70.4(3)
O2A Na1 O9A 120.6(3)
O3A Na1 O9A 64.6(3)
O7A Na1 O1A 104.7(3)
O4A Na1 O1A 82.5(2)
O11A Na1 O1A 83.3(3)
O2A Na1 O1A 81.9(3)
O3A Na1 O1A 137.8(3)
O9A Na1 O1A 153.7(3)
O7A Na1 C36A 106.8(3)
O4A Na1 C36A 50.0(3)
O11A Na1 C36A 20.9(2)
O2A Na1 C36A 167.5(3)
O3A Na1 C36A 111.2(3)
O9A Na1 C36A 65.6(3)
O1A Na1 C36A 89.8(3)
O7A Na1 Na2 46.7(2)
O4A Na1 Na2 109.7(2)
O11A Na1 Na2 48.36(18)
O2A Na1 Na2 113.4(2)
O3A Na1 Na2 108.7(2)
O9A Na1 Na2 47.54(19)
O1A Na1 Na2 113.5(2)
C36A Na1 Na2 61.6(2)
O4C Na4 O3C 85.6(3)
O4C Na4 O5C 75.0(4)
O3C Na4 O5C 139.8(5)
O4C Na4 O1C 83.0(3)
O3C Na4 O1C 137.4(3)
O5C Na4 O1C 75.4(4)
O4C Na4 O2C 137.8(3)
O3C Na4 O2C 78.4(3)
O5C Na4 O2C 138.0(5)
O1C Na4 O2C 83.1(3)
O4C Na4 O7C 147.2(5)
O3C Na4 O7C 126.0(5)
O5C Na4 O7C 74.2(5)
O1C Na4 O7C 78.4(4)
O2C Na4 O7C 66.2(4)
O4C Na4 O9C 122.1(5)
O3C Na4 O9C 63.4(4)
O5C Na4 O9C 97.7(5)
O1C Na4 O9C 151.9(4)
O2C Na4 O9C 84.7(4)
O7C Na4 O9C 73.6(5)
O4C Na4 O11C 68.4(4)
O3C Na4 O11C 76.1(4)
O5C Na4 O11C 64.1(5)
O1C Na4 O11C 134.8(4)
O2C Na4 O11C 141.1(5)
O7C Na4 O11C 107.4(4)
O9C Na4 O11C 57.7(5)
O4C Na4 C30C 94.5(5)
O3C Na4 C30C 170.2(5)
O5C Na4 C30C 32.1(5)
O1C Na4 C30C 52.1(4)
O2C Na4 C30C 107.6(5)
O7C Na4 C30C 52.9(5)
O9C Na4 C30C 108.8(5)
O11C Na4 C30C 94.8(6)
O4C Na4 C32C 172.5(5)
O3C Na4 C32C 91.2(6)
O5C Na4 C32C 103.5(6)
O1C Na4 C32C 103.9(6)
O2C Na4 C32C 47.4(4)
O7C Na4 C32C 34.9(6)
O9C Na4 C32C 50.5(6)
O11C Na4 C32C 104.3(6)
C30C Na4 C32C 87.6(7)
O4C Na4 Na5 111.9(3)
O3C Na4 Na5 110.9(3)
O5C Na4 Na5 49.5(4)
O1C Na4 Na5 111.5(3)
O2C Na4 Na5 110.3(3)
O7C Na4 Na5 52.9(4)
O9C Na4 Na5 50.5(3)
O11C Na4 Na5 54.7(3)
C30C Na4 Na5 60.0(4)
C32C Na4 Na5 63.0(4)
O5B Na2 O7A 89.9(3)
O5B Na2 O7B 74.5(3)
O7A Na2 O7B 162.1(3)
O5B Na2 O9A 164.2(4)
O7A Na2 O9A 75.8(3)
O7B Na2 O9A 120.6(3)
O5B Na2 O9B 88.4(3)
O7A Na2 O9B 116.9(3)
O7B Na2 O9B 72.2(3)
O9A Na2 O9B 92.2(3)
O5B Na2 O11A 115.7(3)
O7A Na2 O11A 86.6(3)
O7B Na2 O11A 92.1(3)
O9A Na2 O11A 70.8(2)
O9B Na2 O11A 147.2(3)
O5B Na2 Na1 123.2(3)
O7A Na2 Na1 44.94(19)
O7B Na2 Na1 139.0(2)
O9A Na2 Na1 49.3(2)
O9B Na2 Na1 137.1(2)
O11A Na2 Na1 47.27(18)
O5B Na2 Na3 45.5(2)
O7A Na2 Na3 122.1(2)
O7B Na2 Na3 51.49(17)
O9A Na2 Na3 138.8(2)
O9B Na2 Na3 46.84(16)
O11A Na2 Na3 139.7(2)
Na1 Na2 Na3 166.47(16)
O3B Na3 O5B 152.6(3)
O3B Na3 O9B 70.8(2)
O5B Na3 O9B 88.3(3)
O3B Na3 O4B 81.2(2)
O5B Na3 O4B 114.4(3)
O9B Na3 O4B 82.4(2)
O3B Na3 O2B 84.6(2)
O5B Na3 O2B 95.4(3)
O9B Na3 O2B 128.3(2)
O4B Na3 O2B 138.8(3)
O3B Na3 O1B 137.9(3)
O5B Na3 O1B 68.7(3)
O9B Na3 O1B 144.5(3)
O4B Na3 O1B 83.1(2)
O2B Na3 O1B 82.1(2)
O3B Na3 O7B 85.6(2)
O5B Na3 O7B 70.0(3)
O9B Na3 O7B 69.1(2)
O4B Na3 O7B 151.3(2)
O2B Na3 O7B 64.2(2)
O1B Na3 O7B 122.7(3)
O3B Na3 C34B 51.2(3)
O5B Na3 C34B 104.5(3)
O9B Na3 C34B 21.7(3)
O4B Na3 C34B 89.0(2)
O2B Na3 C34B 111.3(3)
O1B Na3 C34B 165.9(3)
O7B Na3 C34B 63.1(3)
O3B Na3 Na2 108.92(19)
O9B Na3 Na2 47.68(18)
O4B Na3 Na2 115.6(2)
O2B Na3 Na2 105.6(2)
O1B Na3 Na2 113.1(2)
O7B Na3 Na2 45.92(18)
C34B Na3 Na2 60.2(2)
O5C Na5 O7D 146.0(8)
O5C Na5 O9C 95.6(4)
O7D Na5 O9C 80.3(5)
O5C Na5 O5D 138.2(7)
O7D Na5 O5D 74.0(6)
O9C Na5 O5D 106.7(6)
O5C Na5 O9D 98.2(6)
O7D Na5 O9D 59.8(6)
O9C Na5 O9D 125.3(7)
O5D Na5 O9D 97.0(4)
O5C Na5 O11D 93.9(6)
O7D Na5 O11D 101.2(4)
O9C Na5 O11D 160.2(7)
O5D Na5 O11D 55.8(5)
O9D Na5 O11D 70.2(5)
O5C Na5 O7C 70.8(5)
O7D Na5 O7C 136.5(7)
O9C Na5 O7C 71.3(5)
O5D Na5 O7C 83.2(5)
O9D Na5 O7C 161.8(7)
O11D Na5 O7C 95.6(6)
O5C Na5 O11C 62.2(5)
O7D Na5 O11C 88.4(5)
O9C Na5 O11C 56.8(5)
O5D Na5 O11C 158.3(6)
O9D Na5 O11C 84.5(5)
O11D Na5 O11C 142.6(6)
O7C Na5 O11C 102.1(3)
O5C Na5 O10D 94.1(10)
O7D Na5 O10D 51.8(10)
O9C Na5 O10D 80.6(10)
O5D Na5 O10D 123.7(9)
O9D Na5 O10D 45.9(8)
O11D Na5 O10D 116.0(9)
O7C Na5 O10D 146.2(8)
O11C Na5 O10D 45.2(7)
O5C Na5 O8D 134.9(8)
O7D Na5 O8D 68.5(8)
O9C Na5 O8D 54.0(10)
O5D Na5 O8D 52.7(10)
O9D Na5 O8D 126.0(8)
O11D Na5 O8D 107.8(11)
O7C Na5 O8D 68.2(9)
O11C Na5 O8D 109.4(11)
O10D Na5 O8D 109.9(15)
O5C Na5 C32D 166.0(9)
O7D Na5 C32D 35.2(4)
O9C Na5 C32D 70.4(8)
O5D Na5 C32D 50.0(8)
O9D Na5 C32D 90.9(7)
O11D Na5 C32D 99.3(9)
O7C Na5 C32D 102.8(7)
O11C Na5 C32D 108.5(9)
O10D Na5 C32D 84.6(12)
O8D Na5 C32D 35.1(4)
O5C Na5 C30C 30.2(5)
O7D Na5 C30C 173.4(7)
O9C Na5 C30C 104.4(4)
O5D Na5 C30C 108.6(6)
O9D Na5 C30C 113.6(6)
O11D Na5 C30C 76.1(4)
O7C Na5 C30C 50.1(5)
O11C Na5 C30C 90.4(5)
O10D Na5 C30C 123.7(11)
O8D Na5 C30C 118.0(10)
C32D Na5 C30C 150.7(8)
C1A O1A C29A 113.2(8)
C1A O1A Na1 130.0(6)
C29A O1A Na1 113.1(6)
C1A C2A C3A 119.2(13)
C1A C2A C28A 122.8(11)
C3A C2A C28A 117.9(11)
C6A C1A C2A 123.1(13)
C6A C1A O1A 114.7(11)
C2A C1A O1A 122.2(12)
C1A C6A C5A 119.5(12)
C1A C6A C7A 125.1(13)
C5A C6A C7A 115.0(12)
C8A C7A C6A 115.5(10)
C8A C7A H7A1 108.4
C6A C7A H7A1 108.4
C8A C7A H7A2 108.4
C6A C7A H7A2 108.4
H7A1 C7A H7A2 107.5
C30A C29A O1A 109.0(14)
C30A C29A H29C 109.9
O1A C29A H29C 109.9
C30A C29A H29D 109.9
O1A C29A H29D 109.9
H29C C29A H29D 108.3
C4A C3A C2A 118.0(13)
C4A C3A H3A 121.0
C2A C3A H3A 121.0
C3A C4A C5A 121.8(13)
C3A C4A H4A 119.1
C5A C4A H4A 119.1
C4A C5A C6A 118.1(12)
C4A C5A H5A 121.0
C6A C5A H5A 121.0
C30A O6A H6A 109.5
O5A C30A O6A 129(2)
O5A C30A C29A 129(2)
O6A C30A C29A 102.0(19)
C9A O2A C31A 112.3(8)
C9A O2A Na1 131.0(6)
C31A O2A Na1 116.6(7)
C32A O7A Na1 123.1(8)
C32A O7A Na2 148.4(8)
Na1 O7A Na2 88.4(3)
C13A C8A C7A 121.9(15)
C13A C8A C9A 108.9(16)
C7A C8A C9A 127.8(15)
C10A C9A O2A 120.7(14)
C10A C9A C8A 125.9(16)
O2A C9A C8A 112.7(14)
C32A C31A O2A 110.7(10)
C32A C31A H31A 109.5
O2A C31A H31A 109.5
C32A C31A H31B 109.5
O2A C31A H31B 109.5
H31A C31A H31B 108.1
O7A C32A O8A 123.3(13)
O7A C32A C31A 122.4(10)
O8A C32A C31A 114.2(12)
C10A C14A C15A 110.3(10)
C10A C14A H14C 109.6
C15A C14A H14C 109.6
C10A C14A H14D 109.6
C15A C14A H14D 109.6
H14C C14A H14D 108.1
C9A C10A C11A 120.8(16)
C9A C10A C14A 118.4(13)
C11A C10A C14A 120.3(16)
C8A C13A C12A 123.1(16)
C8A C13A H13A 118.4
C12A C13A H13A 118.4
C11A C12A C13A 122.7(16)
C11A C12A H12A 118.7
C13A C12A H12A 118.6
C12A C11A C10A 118.1(18)
C12A C11A H11A 120.9
C10A C11A H11A 120.9
C16A O3A C33A 112.8(7)
C16A O3A Na1 130.5(6)
C33A O3A Na1 116.7(6)
C34A O10A H10A 109.5
C22A C21A C17A 111.6(11)
C22A C21A H21C 109.3
C17A C21A H21C 109.3
C22A C21A H21D 109.3
C17A C21A H21D 109.3
H21C C21A H21D 108.0
C18A C17A C16A 113.7(13)
C18A C17A C21A 124.3(13)
C16A C17A C21A 121.5(11)
C19A C18A C17A 123.3(17)
C19A C18A H18A 118.3
C17A C18A H18A 118.3
C18A C19A C20A 121.7(19)
C18A C19A H19A 119.1
C20A C19A H19A 119.1
C19A C20A C15A 121.9(18)
C19A C20A H20A 119.0
C15A C20A H20A 119.0
C16A C15A C20A 114.8(15)
C16A C15A C14A 122.3(13)
C20A C15A C14A 122.2(13)
C15A C16A C17A 124.3(13)
C15A C16A O3A 119.7(12)
C17A C16A O3A 115.7(11)
C34A C33A O3A 112.5(10)
C34A C33A H33E 109.1
O3A C33A H33E 109.1
C34A C33A H33F 109.1
O3A C33A H33F 109.1
H33E C33A H33F 107.8
O9A C34A O10A 132.7(13)
O9A C34A C33A 116.3(12)
O10A C34A C33A 111.0(11)
C34A O9A Na2 130.8(7)
C34A O9A Na1 124.5(8)
Na2 O9A Na1 83.2(3)
C36A O11A Na1 114.5(6)
C36A O11A Na2 122.0(7)
Na1 O11A Na2 84.4(2)
C23A O4A C35A 113.0(7)
C23A O4A Na1 132.3(6)
C35A O4A Na1 114.7(5)
C36A O12A H12' 109.5
O11A C36A O12A 123.4(10)
O11A C36A C35A 124.4(11)
O12A C36A C35A 112.1(9)
O12A C36A Na1 162.2(7)
C35A C36A Na1 82.2(6)
O4A C35A C36A 109.9(8)
O4A C35A H35C 109.7
C36A C35A H35C 109.7
O4A C35A H35D 109.7
C36A C35A H35D 109.7
H35C C35A H35D 108.2
C24A C23A O4A 118.5(10)
C24A C23A C22A 123.6(11)
O4A C23A C22A 117.9(10)
C23A C24A C28A 125.4(10)
C23A C24A C25A 120.1(10)
C28A C24A C25A 114.4(11)
C24A C28A C2A 111.3(9)
C24A C28A H28C 109.4
C2A C28A H28C 109.4
C24A C28A H28D 109.4
C2A C28A H28D 109.4
H28C C28A H28D 108.0
C27A C22A C23A 115.8(11)
C27A C22A C21A 120.5(11)
C23A C22A C21A 123.3(10)
C26A C25A C24A 114.8(11)
C26A C25A H25A 122.6
C24A C25A H25A 122.6
C27A C26A C25A 120.3(11)
C27A C26A H26A 119.9
C25A C26A H26A 119.9
C26A C27A C22A 124.8(12)
C26A C27A H27A 117.6
C22A C27A H27A 117.6
C1B O1B C29B 111.2(7)
C1B O1B Na3 133.3(6)
C29B O1B Na3 115.4(5)
C4B C5B C6B 120.6(11)
C4B C5B H5B 119.7
C6B C5B H5B 119.7
C8B C7B C6B 109.7(8)
C8B C7B H7B1 109.7
C6B C7B H7B1 109.7
C8B C7B H7B2 109.7
C6B C7B H7B2 109.7
H7B1 C7B H7B2 108.2
C1B C6B C5B 118.5(9)
C1B C6B C7B 122.4(8)
C5B C6B C7B 119.0(9)
O1B C1B C6B 119.2(8)
O1B C1B C2B 119.2(9)
C6B C1B C2B 121.6(9)
O1B C29B C30B 112.6(9)
O1B C29B H29E 109.1
C30B C29B H29E 109.1
O1B C29B H29F 109.1
C30B C29B H29F 109.1
H29E C29B H29F 107.8
O5B C30B O6B 128.2(13)
O5B C30B C29B 121.3(12)
O6B C30B C29B 110.4(11)
C30B O5B Na2 144.7(8)
C30B O5B Na3 119.2(9)
Na2 O5B Na3 89.9(3)
C30B O6B H6B 109.5
C5B C4B C3B 122.2(10)
C5B C4B H4B 118.9
C3B C4B H4B 118.9
C2B C3B C4B 118.2(10)
C2B C3B H3B 120.9
C4B C3B H3B 120.9
C3B C2B C1B 117.4(10)
C3B C2B C28B 123.0(9)
C1B C2B C28B 119.4(8)
C9B O2B C31B 109.5(7)
C9B O2B Na3 128.6(5)
C31B O2B Na3 121.9(6)
C32B O7B Na2 131.4(7)
C32B O7B Na3 119.4(6)
Na2 O7B Na3 82.6(2)
C15B C14B C10B 112.3(8)
C15B C14B H14E 109.1
C10B C14B H14E 109.1
C15B C14B H14F 109.2
C10B C14B H14F 109.2
H14E C14B H14F 107.9
C9B C10B C11B 115.1(9)
C9B C10B C14B 122.4(10)
C11B C10B C14B 122.5(10)
C8B C9B O2B 121.0(10)
C8B C9B C10B 122.9(10)
O2B C9B C10B 116.0(9)
C13B C8B C9B 120.2(11)
C13B C8B C7B 117.5(9)
C9B C8B C7B 122.3(10)
C12B C11B C10B 123.9(11)
C12B C11B H11B 118.0
C10B C11B H11B 118.0
C11B C12B C13B 117.0(10)
C11B C12B H12B 121.5
C13B C12B H12B 121.5
C8B C13B C12B 120.3(10)
C8B C13B H13B 119.8
C12B C13B H13B 119.8
O2B C31B C32B 111.0(8)
O2B C31B H31C 109.4
C32B C31B H31C 109.4
O2B C31B H31D 109.4
C32B C31B H31D 109.4
H31C C31B H31D 108.0
O7B C32B O8B 125.2(10)
O7B C32B C31B 118.7(9)
O8B C32B C31B 116.2(9)
C34B C33B O3B 110.8(8)
C34B C33B H33A 109.5
O3B C33B H33A 109.5
C34B C33B H33B 109.5
O3B C33B H33B 109.5
H33A C33B H33B 108.1
C16B O3B C33B 110.6(6)
C16B O3B Na3 138.1(5)
C33B O3B Na3 111.2(5)
C19B C18B C17B 117.2(11)
C19B C18B H18B 121.4
C17B C18B H18B 121.4
C34B O9B Na3 112.0(6)
C34B O9B Na2 117.7(6)
Na3 O9B Na2 85.5(2)
O9B C34B O10B 124.2(11)
O9B C34B C33B 124.9(9)
O10B C34B C33B 110.9(11)
O9B C34B Na3 46.3(5)
O10B C34B Na3 163.6(8)
C33B C34B Na3 79.8(5)
C17B C16B C15B 126.4(12)
C17B C16B O3B 117.8(10)
C15B C16B O3B 115.8(10)
C16B C15B C20B 115.3(11)
C16B C15B C14B 123.5(11)
C20B C15B C14B 121.1(10)
C22B C21B C17B 110.1(7)
C22B C21B H21E 109.6
C17B C21B H21E 109.6
C22B C21B H21F 109.6
C17B C21B H21F 109.6
H21E C21B H21F 108.2
C16B C17B C18B 117.1(10)
C16B C17B C21B 122.6(10)
C18B C17B C21B 120.4(10)
C20B C19B C18B 122.9(13)
C20B C19B H19B 118.5
C18B C19B H19B 118.5
C19B C20B C15B 120.6(12)
C19B C20B H20B 119.7
C15B C20B H20B 119.7
C26B C25B C24B 121.1(10)
C26B C25B H25B 119.4
C24B C25B H25B 119.4
C23B O4B C35B 110.4(7)
C23B O4B Na3 129.9(5)
C35B O4B Na3 118.0(5)
C24B C28B C2B 107.3(8)
C24B C28B H28E 110.2
C2B C28B H28E 110.2
C24B C28B H28F 110.2
C2B C28B H28F 110.2
H28E C28B H28F 108.5
C25B C24B C23B 119.0(11)
C25B C24B C28B 124.6(9)
C23B C24B C28B 116.3(10)
O4B C23B C22B 117.5(8)
O4B C23B C24B 122.0(10)
C22B C23B C24B 120.5(10)
C27B C22B C23B 115.3(9)
C27B C22B C21B 121.8(10)
C23B C22B C21B 122.8(9)
C26B C27B C22B 121.7(11)
C26B C27B H27B 119.1
C22B C27B H27B 119.1
C25B C26B C27B 122.1(11)
C25B C26B H26B 119.0
C27B C26B H26B 119.0
C36B C35B O4B 113.3(11)
C36B C35B H35E 108.9
O4B C35B H35E 108.9
C36B C35B H35F 108.9
O4B C35B H35F 108.9
H35E C35B H35F 107.7
O12B C36B O11B 119.4(17)
O12B C36B C35B 119.0(16)
O11B C36B C35B 121.6(15)
C36B O12B H12O 109.5
C1C O1C C29C 112.4(9)
C1C O1C Na4 130.2(6)
C29C O1C Na4 117.0(7)
O5C C30C O6C 134.5(17)
O5C C30C C29C 122.0(12)
O6C C30C C29C 86.6(15)
O5C C30C Na4 53.9(7)
O6C C30C Na4 171.2(16)
C29C C30C Na4 89.6(6)
O5C C30C Na5 52.1(10)
O6C C30C Na5 117.4(10)
C29C C30C Na5 151.6(10)
Na4 C30C Na5 64.3(5)
C30C O6C H6C 109.5
O1C C29C C30C 101.3(11)
O1C C29C H29A 111.5
C30C C29C H29A 111.5
O1C C29C H29B 111.5
C30C C29C H29B 111.5
H29A C29C H29B 109.3
C2C C1C C6C 126.6(13)
C2C C1C O1C 118.9(11)
C6C C1C O1C 114.5(12)
C1C C6C C5C 111.6(13)
C1C C6C C7C 123.2(12)
C5C C6C C7C 125.2(13)
C6C C7C C8C 108.7(10)
C6C C7C H7C1 109.9
C8C C7C H7C1 109.9
C6C C7C H7C2 109.9
C8C C7C H7C2 109.9
H7C1 C7C H7C2 108.3
C1C C2C C3C 116.3(13)
C1C C2C C28C 124.5(12)
C3C C2C C28C 119.0(13)
C4C C5C C6C 125.5(15)
C4C C5C H5C 117.3
C6C C5C H5C 117.3
C5C C4C C3C 116.9(15)
C5C C4C H4C 121.5
C3C C4C H4C 121.5
C4C C3C C2C 122.8(15)
C4C C3C H3C 118.6
C2C C3C H3C 118.6
C30C O5C Na4 94.0(10)
C30C O5C Na5 97.7(12)
Na4 O5C Na5 83.1(5)
C31C O2C C9C 112.5(10)
C31C O2C Na4 114.3(7)
C9C O2C Na4 132.8(6)
C9C C8C C13C 116.4(14)
C9C C8C C7C 124.7(13)
C13C C8C C7C 118.9(14)
C8C C9C O2C 118.9(13)
C8C C9C C10C 127.0(14)
O2C C9C C10C 114.1(12)
C11C C10C C14C 126.1(13)
C11C C10C C9C 109.6(14)
C14C C10C C9C 124.3(12)
C10C C14C C15C 105.7(10)
C10C C14C H14A 110.6
C15C C14C H14A 110.6
C10C C14C H14B 110.6
C15C C14C H14B 110.6
H14A C14C H14B 108.7
C32C C31C O2C 112.2(18)
C32C C31C H31G 109.2
O2C C31C H31G 109.2
C32C C31C H31H 109.2
O2C C31C H31H 109.2
H31G C31C H31H 107.9
C12C C13C C8C 118.1(15)
C12C C13C H13C 121.0
C8C C13C H13C 121.0
C11C C12C C13C 116.1(16)
C11C C12C H12C 122.0
C13C C12C H12C 122.0
C12C C11C C10C 132.4(18)
C12C C11C H11C 113.8
C10C C11C H11C 113.8
C32C O7C Na4 91.2(11)
C32C O7C Na5 95.3(10)
Na4 O7C Na5 77.7(5)
C31C C32C O8C 99.0(18)
C31C C32C O7C 108(2)
O8C C32C O7C 93.9(15)
C31C C32C Na4 85.4(15)
O8C C32C Na4 146.7(16)
O7C C32C Na4 53.8(9)
C33C O3C C16C 106.9(7)
C33C O3C Na4 118.8(6)
C16C O3C Na4 133.8(6)
C16C C15C C20C 109.5(12)
C16C C15C C14C 126.6(11)
C20C C15C C14C 123.8(12)
C17C C16C C15C 125.9(12)
C17C C16C O3C 120.5(11)
C15C C16C O3C 113.5(11)
C34C C33C O3C 115.8(17)
C34C C33C H33C 108.3
O3C C33C H33C 108.3
C34C C33C H33D 108.3
O3C C33C H33D 108.3
H33C C33C H33D 107.4
C22C C21C C17C 111.3(10)
C22C C21C H21A 109.4
C17C C21C H21A 109.4
C22C C21C H21B 109.4
C17C C21C H21B 109.4
H21A C21C H21B 108.0
C16C C17C C18C 118.7(13)
C16C C17C C21C 122.6(11)
C18C C17C C21C 118.5(12)
C19C C18C C17C 121.6(14)
C19C C18C H18C 119.2
C17C C18C H18C 119.2
C18C C19C C20C 117.0(14)
C18C C19C H19C 121.5
C20C C19C H19C 121.5
C19C C20C C15C 126.5(14)
C19C C20C H20C 116.8
C15C C20C H20C 116.8
C34C O9C Na4 103.4(13)
C34C O9C Na5 116.3(14)
Na4 O9C Na5 79.2(4)
C34C O10C H10C 109.5
O10C C34C C33C 121(2)
O10C C34C O9C 107(2)
C33C C34C O9C 103(2)
C35C O4C C23C 110.7(8)
C35C O4C Na4 120.6(6)
C23C O4C Na4 128.6(6)
C2C C28C C24C 110.2(9)
C2C C28C H28A 109.6
C24C C28C H28A 109.6
C2C C28C H28B 109.6
C24C C28C H28B 109.6
H28A C28C H28B 108.1
C23C C24C C25C 119.6(11)
C23C C24C C28C 121.7(11)
C25C C24C C28C 117.7(12)
C26C C25C C24C 115.5(13)
C26C C25C H25C 122.2
C24C C25C H25C 122.2
C27C C26C C25C 126.8(13)
C27C C26C H26C 116.6
C25C C26C H26C 116.6
C26C C27C C22C 116.9(13)
C26C C27C H27C 121.5
C22C C27C H27C 121.5
C23C C22C C27C 117.3(13)
C23C C22C C21C 124.9(11)
C27C C22C C21C 117.6(11)
C24C C23C C22C 123.8(12)
C24C C23C O4C 121.5(10)
C22C C23C O4C 114.5(11)
O4C C35C C36C 106.3(13)
O4C C35C H35A 110.5
C36C C35C H35A 110.5
O4C C35C H35B 110.5
C36C C35C H35B 110.5
H35A C35C H35B 108.7
C36C O11C Na4 87.1(10)
C36C O11C Na5 95.0(11)
Na4 O11C Na5 72.5(4)
C36C O12C H12E 109.5
O12C C36C C35C 105.2(17)
O12C C36C O11C 117(2)
C35C C36C O11C 115.2(16)
C1D O1D C29D 108.2(12)
C1D O1D Na6 137.7(10)
C29D O1D Na6 114.0(9)
C8D C7D C6D 117.7(12)
C8D C7D H7D1 107.9
C6D C7D H7D1 107.9
C8D C7D H7D2 107.9
C6D C7D H7D2 107.9
H7D1 C7D H7D2 107.2
C1D C6D C5D 122.7(16)
C1D C6D C7D 118.8(14)
C5D C6D C7D 118.3(16)
C2D C1D C6D 113.8(17)
C2D C1D O1D 128.1(18)
C6D C1D O1D 117.4(17)
C1D C2D C3D 127(2)
C1D C2D C28D 116.6(16)
C3D C2D C28D 115.4(18)
C4D C5D C6D 117.5(17)
C4D C5D H5D 121.3
C6D C5D H5D 121.3
C3D C4D C5D 119.9(18)
C3D C4D H4D 120.0
C5D C4D H4D 120.0
C4D C3D C2D 119(2)
C4D C3D H3D 120.6
C2D C3D H3D 120.6
C30D C29D O1D 125(2)
C30D C29D Na6 88.0(15)
C30D C29D H29G 106.0
O1D C29D H29G 106.0
Na6 C29D H29G 140.1
C30D C29D H29H 106.0
O1D C29D H29H 106.0
Na6 C29D H29H 105.3
H29G C29D H29H 106.3
C30D O6D H6D 109.5
C30D O5D Na6 122.7(13)
C30D O5D Na5 131.5(16)
Na6 O5D Na5 81.5(6)
O6D C30D C29D 120(3)
O6D C30D O5D 102(3)
C29D C30D O5D 104(2)
C10D C14D C15D 119.3(16)
C10D C14D H14G 107.5
C15D C14D H14G 107.5
C10D C14D H14H 107.5
C15D C14D H14H 107.5
H14G C14D H14H 107.0
C9D C10D C14D 127.4(17)
C9D C10D C11D 119.9(15)
C14D C10D C11D 112.4(17)
C8D C9D O2D 124.6(18)
C8D C9D C10D 123.2(18)
O2D C9D C10D 111.1(15)
C9D C8D C7D 118.0(17)
C9D C8D C13D 119.6(18)
C7D C8D C13D 121.7(16)
C12D C11D C10D 111.5(17)
C12D C11D H11D 124.3
C10D C11D H11D 124.3
C11D C12D C13D 127.9(18)
C11D C12D H12D 116.0
C13D C12D H12D 116.0
C12D C13D C8D 117.0(16)
C12D C13D H13D 121.5
C8D C13D H13D 121.5
C31D O2D C9D 120.7(16)
C31D O2D Na6 110.5(13)
C9D O2D Na6 128.2(8)
O2D C31D C32D 114(2)
O2D C31D Na6 47.9(10)
C32D C31D Na6 68.6(15)
O2D C31D H31E 108.8
C32D C31D H31E 108.8
Na6 C31D H31E 110.1
O2D C31D H31F 108.8
C32D C31D H31F 108.8
Na6 C31D H31F 140.7
H31E C31D H31F 107.7
O7D C32D O8D 116.2
O7D C32D C31D 117.9(19)
O8D C32D C31D 120.9(19)
O7D C32D Na6 57.2(12)
O8D C32D Na6 116(2)
C31D C32D Na6 77.1(16)
O7D C32D Na5 54.4(8)
O8D C32D Na5 66.0(10)
C31D C32D Na5 138(2)
Na6 C32D Na5 64.7(7)
C32D O7D Na6 85.5(16)
C32D O7D Na5 90.4(10)
Na6 O7D Na5 80.5(5)
C32D O8D Na5 78.9(10)
C32D O8D H8D 109.5
C17D C21D C22D 109.4(18)
C17D C21D H21G 109.8
C22D C21D H21G 109.8
C17D C21D H21H 109.8
C22D C21D H21H 109.8
H21G C21D H21H 108.2
C16D C17D C21D 127(2)
C16D C17D C18D 107(2)
C21D C17D C18D 126(2)
C15D C16D O3D 121(3)
C15D C16D C17D 128(2)
O3D C16D C17D 111(2)
C16D C15D C20D 124(2)
C16D C15D C14D 120(3)
C20D C15D C14D 114(2)
C19D C18D C17D 128(2)
C19D C18D H18D 115.9
C17D C18D H18D 115.9
C18D C19D C20D 119(2)
C18D C19D H19D 120.3
C20D C19D H19D 120.3
C15D C20D C19D 113.2(19)
C15D C20D H20D 123.4
C19D C20D H20D 123.4
C16D O3D C33D 115.3(15)
C16D O3D Na6 135.7(9)
C33D O3D Na6 108.6(12)
O3D C33D C34D 116(2)
O3D C33D H33G 98.4
C34D C33D H33G 117.2
O3D C33D H33H 116.5
C34D C33D H33H 100.5
H33G C33D H33H 108.5
C34D O10D Na5 91(3)
O9D C34D O10D 100(3)
O9D C34D C33D 122(3)
O10D C34D C33D 138(3)
O9D C34D Na6 58.6(19)
O10D C34D Na6 125(4)
C33D C34D Na6 80(2)
O9D C34D Na5 55.8(18)
O10D C34D Na5 62(3)
C33D C34D Na5 139(3)
Na6 C34D Na5 64.1(9)
C34D O9D Na5 99(2)
C34D O9D Na6 96(2)
Na5 O9D Na6 77.5(5)
C36D O11D Na5 107.4(17)
C36D O11D Na6 107.9(16)
Na5 O11D Na6 75.2(5)
C2D C28D C24D 115.4(16)
C2D C28D H28G 108.4
C24D C28D H28G 108.4
C2D C28D H28H 108.4
C24D C28D H28H 108.4
H28G C28D H28H 107.5
C23D C24D C25D 136(2)
C23D C24D C28D 116(2)
C25D C24D C28D 107.4(17)
C24D C23D O4D 134(2)
C24D C23D C22D 119(2)
O4D C23D C22D 104.6(17)
C35D O4D C23D 116.4(17)
C35D O4D Na6 106.6(12)
C23D O4D Na6 127.4(11)
C26D C25D C24D 107.8(18)
C26D C25D H25D 126.1
C24D C25D H25D 126.1
O4D C35D C36D 137(2)
O4D C35D Na6 48.9(10)
C36D C35D Na6 88.1(14)
O4D C35D H35G 103.0
C36D C35D H35G 103.0
Na6 C35D H35G 119.6
O4D C35D H35H 103.0
C36D C35D H35H 103.0
Na6 C35D H35H 130.2
H35G C35D H35H 105.1
C27D C22D C23D 109(2)
C27D C22D C21D 119(2)
C23D C22D C21D 130.2(18)
C25D C26D C27D 120.4(19)
C25D C26D H26D 119.8
C27D C26D H26D 119.8
C22D C27D C26D 127(2)
C22D C27D H27D 116.7
C26D C27D H27D 116.6
O11D C36D O12D 128(3)
O11D C36D C35D 106(2)
O12D C36D C35D 124(3)
H1W O1W H2W 109.4

loop_
_geom_bond_atom_site_label_1
_geom_bond_atom_site_label_2
_geom_bond_distance
Na6 O1D 2.250(12)
Na6 O4D 2.296(13)
Na6 O5D 2.317(16)
Na6 O3D 2.386(14)
Na6 O2D 2.417(13)
Na6 O7D 2.458(13)
Na6 O11D 2.625(16)
Na6 O9D 2.586(15)
Na6 C32D 2.91(4)
Na6 C35D 2.92(2)
Na6 C34D 3.01(4)
Na6 C31D 3.05(2)
Na1 O7A 2.274(7)
Na1 O4A 2.348(6)
Na1 O11A 2.375(7)
Na1 O2A 2.390(8)
Na1 O3A 2.423(7)
Na1 O9A 2.455(9)
Na1 O1A 2.458(8)
Na1 C36A 3.079(13)
Na1 Na2 3.217(5)
Na4 O4C 2.371(9)
Na4 O3C 2.372(8)
Na4 O5C 2.387(15)
Na4 O1C 2.435(9)
Na4 O2C 2.453(9)
Na4 O7C 2.499(12)
Na4 O9C 2.520(12)
Na4 O11C 2.691(12)
Na4 C30C 2.946(17)
Na4 C32C 3.10(3)
Na4 Na5 3.218(7)
Na2 O5B 2.300(8)
Na2 O7A 2.342(9)
Na2 O7B 2.372(8)
Na2 O9A 2.391(8)
Na2 O9B 2.429(8)
Na2 O11A 2.416(7)
Na2 Na3 3.275(5)
Na3 O3B 2.317(7)
Na3 O5B 2.336(9)
Na3 O9B 2.396(6)
Na3 O4B 2.407(7)
Na3 O2B 2.420(7)
Na3 O1B 2.438(6)
Na3 O7B 2.584(7)
Na3 C34B 3.071(11)
Na5 O5C 2.463(17)
Na5 O7D 2.504(18)
Na5 O9C 2.527(15)
Na5 O5D 2.585(17)
Na5 O9D 2.540(18)
Na5 O11D 2.635(16)
Na5 O7C 2.627(18)
Na5 O11C 2.753(16)
Na5 O10D 2.69(5)
Na5 O8D 2.87(4)
Na5 C32D 3.08(3)
Na5 C30C 3.09(2)
O1A C1A 1.413(12)
O1A C29A 1.477(12)
C2A C1A 1.332(13)
C2A C3A 1.408(15)
C2A C28A 1.494(14)
C1A C6A 1.284(14)
C6A C5A 1.391(15)
C6A C7A 1.547(15)
C7A C8A 1.442(16)
C7A H7A1 0.9700
C7A H7A2 0.9700
C29A C30A 1.51(2)
C29A H29C 0.9700
C29A H29D 0.9700
C3A C4A 1.310(15)
C3A H3A 0.9300
C4A C5A 1.375(14)
C4A H4A 0.9300
C5A H5A 0.9300
O6A C30A 1.40(2)
O6A H6A 0.8200
O5A C30A 1.06(3)
O2A C9A 1.422(14)
O2A C31A 1.461(11)
O7A C32A 1.250(12)
C8A C13A 1.428(18)
C8A C9A 1.449(17)
C9A C10A 1.359(17)
C31A C32A 1.364(15)
C31A H31A 0.9700
C31A H31B 0.9700
C32A O8A 1.251(11)
C14A C10A 1.510(17)
C14A C15A 1.538(16)
C14A H14C 0.9700
C14A H14D 0.9700
C10A C11A 1.380(17)
C13A C12A 1.432(19)
C13A H13A 0.9300
C12A C11A 1.296(18)
C12A H12A 0.9300
C11A H11A 0.9300
O3A C16A 1.411(12)
O3A C33A 1.477(12)
O10A C34A 1.222(12)
O10A H10A 0.8200
C21A C22A 1.428(14)
C21A C17A 1.559(15)
C21A H21C 0.9700
C21A H21D 0.9700
C17A C18A 1.370(16)
C17A C16A 1.377(14)
C18A C19A 1.276(17)
C18A H18A 0.9300
C19A C20A 1.284(16)
C19A H19A 0.9300
C20A C15A 1.383(17)
C20A H20A 0.9300
C15A C16A 1.348(15)
C33A C34A 1.497(15)
C33A H33E 0.9700
C33A H33F 0.9700
C34A O9A 1.198(12)
O11A C36A 1.209(10)
O4A C23A 1.372(11)
O4A C35A 1.442(11)
O12A C36A 1.314(12)
O12A H12' 0.8200
C36A C35A 1.475(13)
C35A H35C 0.9700
C35A H35D 0.9700
C23A C24A 1.298(13)
C23A C22A 1.430(13)
C24A C28A 1.474(13)
C24A C25A 1.531(14)
C28A H28C 0.9700
C28A H28D 0.9700
C22A C27A 1.404(14)
C25A C26A 1.444(16)
C25A H25A 0.9300
C26A C27A 1.325(15)
C26A H26A 0.9300
C27A H27A 0.9300
O1B C1B 1.378(10)
O1B C29B 1.397(11)
C5B C4B 1.292(12)
C5B C6B 1.412(11)
C5B H5B 0.9300
C7B C8B 1.501(13)
C7B C6B 1.563(12)
C7B H7B1 0.9700
C7B H7B2 0.9700
C6B C1B 1.383(12)
C1B C2B 1.431(12)
C29B C30B 1.498(14)
C29B H29E 0.9700
C29B H29F 0.9700
C30B O5B 1.255(13)
C30B O6B 1.283(13)
O6B H6B 0.8200
C4B C3B 1.474(13)
C4B H4B 0.9300
C3B C2B 1.373(11)
C3B H3B 0.9300
C2B C28B 1.545(12)
O2B C9B 1.388(11)
O2B C31B 1.449(10)
O7B C32B 1.255(10)
O8B C32B 1.251(10)
C14B C15B 1.508(13)
C14B C10B 1.517(12)
C14B H14E 0.9700
C14B H14F 0.9700
C10B C9B 1.396(13)
C10B C11B 1.420(13)
C9B C8B 1.369(12)
C8B C13B 1.348(12)
C11B C12B 1.349(12)
C11B H11B 0.9300
C12B C13B 1.453(14)
C12B H12B 0.9300
C13B H13B 0.9300
C31B C32B 1.528(13)
C31B H31C 0.9700
C31B H31D 0.9700
C33B C34B 1.475(13)
C33B O3B 1.473(9)
C33B H33A 0.9700
C33B H33B 0.9700
O3B C16B 1.435(11)
C18B C19B 1.373(14)
C18B C17B 1.457(13)
C18B H18B 0.9300
O9B C34B 1.224(11)
O10B C34B 1.275(10)
C16B C17B 1.316(12)
C16B C15B 1.370(13)
C15B C20B 1.423(14)
C21B C22B 1.526(11)
C21B C17B 1.535(12)
C21B H21E 0.9700
C21B H21F 0.9700
C19B C20B 1.335(13)
C19B H19B 0.9300
C20B H20B 0.9300
C25B C26B 1.315(13)
C25B C24B 1.364(13)
C25B H25B 0.9300
O4B C23B 1.375(10)
O4B C35B 1.448(10)
C28B C24B 1.514(13)
C28B H28E 0.9700
C28B H28F 0.9700
C24B C23B 1.421(11)
C23B C22B 1.426(13)
C22B C27B 1.402(12)
C27B C26B 1.371(12)
C27B H27B 0.9300
C26B H26B 0.9300
C35B C36B 1.450(17)
C35B H35E 0.9700
C35B H35F 0.9700
C36B O12B 1.216(14)
C36B O11B 1.227(16)
O12B H12O 0.8200
O1C C1C 1.432(13)
O1C C29C 1.466(11)
C30C O5C 1.57(2)
C30C O6C 1.498(19)
C30C C29C 1.64(2)
O6C H6C 0.8200
C29C H29A 0.9700
C29C H29B 0.9700
C1C C2C 1.329(15)
C1C C6C 1.419(15)
C6C C5C 1.402(16)
C6C C7C 1.500(16)
C7C C8C 1.531(16)
C7C H7C1 0.9700
C7C H7C2 0.9700
C2C C3C 1.398(15)
C2C C28C 1.479(15)
C5C C4C 1.366(17)
C5C H5C 0.9300
C4C C3C 1.362(17)
C4C H4C 0.9300
C3C H3C 0.9300
O2C C31C 1.400(13)
O2C C9C 1.418(13)
C8C C9C 1.277(15)
C8C C13C 1.469(16)
C9C C10C 1.457(16)
C10C C11C 1.374(16)
C10C C14C 1.437(15)
C14C C15C 1.546(15)
C14C H14A 0.9700
C14C H14B 0.9700
C31C C32C 1.381(10)
C31C H31G 0.9700
C31C H31H 0.9700
C13C C12C 1.460(19)
C13C H13C 0.9300
C12C C11C 1.224(17)
C12C H12C 0.9300
C11C H11C 0.9300
O7C C32C 1.77(3)
O8C C32C 1.64(3)
O3C C33C 1.414(12)
O3C C16C 1.473(11)
C15C C16C 1.417(15)
C15C C20C 1.454(14)
C16C C17C 1.302(15)
C33C C34C 1.35(3)
C33C H33C 0.9700
C33C H33D 0.9700
C21C C22C 1.533(15)
C21C C17C 1.542(15)
C21C H21A 0.9700
C21C H21B 0.9700
C17C C18C 1.428(14)
C18C C19C 1.327(16)
C18C H18C 0.9300
C19C C20C 1.357(17)
C19C H19C 0.9300
C20C H20C 0.9300
O9C C34C 1.57(3)
O10C C34C 1.22(3)
O10C H10C 0.8200
O4C C35C 1.395(11)
O4C C23C 1.447(12)
C28C C24C 1.528(14)
C28C H28A 0.9700
C28C H28B 0.9700
C24C C23C 1.331(14)
C24C C25C 1.403(14)
C25C C26C 1.380(15)
C25C H25C 0.9300
C26C C27C 1.326(16)
C26C H26C 0.9300
C27C C22C 1.417(14)
C27C H27C 0.9300
C22C C23C 1.393(14)
C35C C36C 1.50(2)
C35C H35A 0.9700
C35C H35B 0.9700
O11C C36C 1.66(3)
O12C C36C 1.345(19)
O12C H12E 0.8200
O1D C1D 1.373(14)
O1D C29D 1.444(17)
C7D C8D 1.415(17)
C7D C6D 1.545(18)
C7D H7D1 0.9700
C7D H7D2 0.9700
C6D C1D 1.33(2)
C6D C5D 1.417(16)
C1D C2D 1.25(2)
C2D C3D 1.392(18)
C2D C28D 1.53(2)
C5D C4D 1.342(19)
C5D H5D 0.9300
C4D C3D 1.26(2)
C4D H4D 0.9300
C3D H3D 0.9300
C29D C30D 1.35(2)
C29D H29G 0.9700
C29D H29H 0.9700
O6D C30D 1.24(3)
O6D H6D 0.8200
O5D C30D 1.49(3)
C14D C10D 1.452(19)
C14D C15D 1.47(2)
C14D H14G 0.9700
C14D H14H 0.9700
C10D C9D 1.406(19)
C10D C11D 1.53(2)
C9D C8D 1.316(18)
C9D O2D 1.366(16)
C8D C13D 1.434(18)
C11D C12D 1.354(18)
C11D H11D 0.9300
C12D C13D 1.400(19)
C12D H12D 0.9300
C13D H13D 0.9300
O2D C31D 1.201(15)
C31D C32D 1.76(3)
C31D H31E 0.9700
C31D H31F 0.9700
C32D O7D 1.772(17)
C32D O8D 1.805(17)
O8D H8D 0.8200
C21D C17D 1.44(3)
C21D C22D 1.53(3)
C21D H21G 0.9700
C21D H21H 0.9700
C17D C16D 1.43(3)
C17D C18D 1.501(16)
C16D C15D 1.375(16)
C16D O3D 1.40(2)
C15D C20D 1.42(2)
C18D C19D 1.370(16)
C18D H18D 0.9300
C19D C20D 1.50(2)
C19D H19D 0.9300
C20D H20D 0.9300
O3D C33D 1.422(16)
C33D C34D 1.536(17)
C33D H33G 0.9700
C33D H33H 0.9700
O10D C34D 1.355(19)
C34D O9D 1.317(18)
O11D C36D 1.338(17)
C28D C24D 1.57(2)
C28D H28G 0.9700
C28D H28H 0.9700
C24D C23D 1.23(2)
C24D C25D 1.432(15)
C23D O4D 1.321(17)
C23D C22D 1.50(3)
O4D C35D 1.265(19)
C25D C26D 1.401(16)
C25D H25D 0.9300
C35D C36D 1.622(17)
C35D H35G 0.9700
C35D H35H 0.9700
C22D C27D 1.400(15)
C26D C27D 1.442(15)
C26D H26D 0.9300
C27D H27D 0.9300
O12D C36D 1.399(18)
O1W H1W 0.9929
O1W H2W 0.9929

loop_
_geom_torsion_atom_site_label_1
_geom_torsion_atom_site_label_2
_geom_torsion_atom_site_label_3
_geom_torsion_atom_site_label_4
_geom_torsion
C3A C2A C1A C6A -4.8(16)
C28A C2A C1A C6A 169.6(10)
C3A C2A C1A O1A 176.0(9)
C28A C2A C1A O1A -9.5(15)
C29A O1A C1A C6A 108.3(11)
Na1 O1A C1A C6A -95.4(10)
C29A O1A C1A C2A -72.5(12)
Na1 O1A C1A C2A 83.8(12)
C2A C1A C6A C5A 4.3(17)
O1A C1A C6A C5A -176.5(9)
C2A C1A C6A C7A -168.3(11)
O1A C1A C6A C7A 10.9(16)
C1A C6A C7A C8A 95.2(16)
C5A C6A C7A C8A -77.7(15)
C1A O1A C29A C30A -130.9(14)
Na1 O1A C29A C30A 68.7(14)
C1A C2A C3A C4A -0.1(16)
C28A C2A C3A C4A -174.8(10)
C2A C3A C4A C5A 5.3(18)
C3A C4A C5A C6A -5.9(17)
C1A C6A C5A C4A 1.0(17)
C7A C6A C5A C4A 174.3(10)
O1A C29A C30A O5A -1(5)
O1A C29A C30A O6A 173.4(13)
C6A C7A C8A C13A 78.0(15)
C6A C7A C8A C9A -86.9(17)
C31A O2A C9A C10A 88.2(13)
Na1 O2A C9A C10A -96.0(12)
C31A O2A C9A C8A -82.8(11)
Na1 O2A C9A C8A 92.9(11)
C13A C8A C9A C10A 4.3(16)
C7A C8A C9A C10A 170.7(12)
C13A C8A C9A O2A 174.7(8)
C7A C8A C9A O2A -18.8(16)
C9A O2A C31A C32A -178.2(12)
Na1 O2A C31A C32A 5.4(13)
Na1 O7A C32A O8A 171.4(9)
Na2 O7A C32A O8A -3(2)
Na1 O7A C32A C31A -5.7(18)
Na2 O7A C32A C31A -179.6(11)
O2A C31A C32A O7A -0.2(19)
O2A C31A C32A O8A -177.5(9)
O2A C9A C10A C11A -173.1(11)
C8A C9A C10A C11A -3.4(19)
O2A C9A C10A C14A 14.1(16)
C8A C9A C10A C14A -176.1(11)
C15A C14A C10A C9A 94.6(14)
C15A C14A C10A C11A -78.2(14)
C7A C8A C13A C12A -173.1(11)
C9A C8A C13A C12A -5.6(16)
C8A C13A C12A C11A 7(2)
C13A C12A C11A C10A -5(2)
C9A C10A C11A C12A 3(2)
C14A C10A C11A C12A 176.0(13)
C22A C21A C17A C18A -75.9(14)
C22A C21A C17A C16A 95.2(13)
C16A C17A C18A C19A 2(2)
C21A C17A C18A C19A 173.8(14)
C17A C18A C19A C20A -5(3)
C18A C19A C20A C15A 7(3)
C19A C20A C15A C16A -4(2)
C19A C20A C15A C14A -174.5(14)
C10A C14A C15A C16A -95.2(15)
C10A C14A C15A C20A 74.3(15)
C20A C15A C16A C17A 1.1(18)
C14A C15A C16A C17A 171.4(11)
C20A C15A C16A O3A 174.2(10)
C14A C15A C16A O3A -15.6(17)
C18A C17A C16A C15A -0.1(17)
C21A C17A C16A C15A -172.1(12)
C18A C17A C16A O3A -173.4(10)
C21A C17A C16A O3A 14.6(15)
C33A O3A C16A C15A -86.2(12)
Na1 O3A C16A C15A 92.9(11)
C33A O3A C16A C17A 87.4(11)
Na1 O3A C16A C17A -93.5(10)
C16A O3A C33A C34A -161.4(9)
Na1 O3A C33A C34A 19.4(11)
O3A C33A C34A O9A -2.5(14)
O3A C33A C34A O10A 179.6(9)
O10A C34A O9A Na2 46.8(19)
C33A C34A O9A Na2 -130.5(9)
O10A C34A O9A Na1 160.6(11)
C33A C34A O9A Na1 -16.7(13)
Na1 O11A C36A O12A 163.0(9)
Na2 O11A C36A O12A 63.8(13)
Na1 O11A C36A C35A -21.2(14)
Na2 O11A C36A C35A -120.3(10)
Na2 O11A C36A Na1 -99.1(7)
C23A O4A C35A C36A -159.5(9)
Na1 O4A C35A C36A 20.3(11)
O11A C36A C35A O4A 0.8(16)
O12A C36A C35A O4A 177.0(9)
Na1 C36A C35A O4A -14.0(8)
C35A O4A C23A C24A 87.3(12)
Na1 O4A C23A C24A -92.4(11)
C35A O4A C23A C22A -93.7(11)
Na1 O4A C23A C22A 86.6(11)
O4A C23A C24A C28A 8.7(17)
C22A C23A C24A C28A -170.3(10)
O4A C23A C24A C25A -175.5(9)
C22A C23A C24A C25A 5.6(17)
C23A C24A C28A C2A 96.5(14)
C25A C24A C28A C2A -79.6(11)
C1A C2A C28A C24A -95.0(12)
C3A C2A C28A C24A 79.5(12)
C24A C23A C22A C27A -1.8(17)
O4A C23A C22A C27A 179.3(10)
C24A C23A C22A C21A 171.6(12)
O4A C23A C22A C21A -7.3(16)
C17A C21A C22A C27A 73.0(13)
C17A C21A C22A C23A -100.1(13)
C23A C24A C25A C26A -2.2(16)
C28A C24A C25A C26A 174.1(11)
C24A C25A C26A C27A -5.1(19)
C25A C26A C27A C22A 10(2)
C23A C22A C27A C26A -6.2(19)
C21A C22A C27A C26A -179.8(13)
C4B C5B C6B C1B -1.5(14)
C4B C5B C6B C7B 174.1(10)
C8B C7B C6B C1B 89.6(11)
C8B C7B C6B C5B -85.8(10)
C29B O1B C1B C6B 90.4(10)
Na3 O1B C1B C6B -92.0(9)
C29B O1B C1B C2B -91.6(10)
Na3 O1B C1B C2B 86.0(10)
C5B C6B C1B O1B -169.8(8)
C7B C6B C1B O1B 14.7(13)
C5B C6B C1B C2B 12.3(13)
C7B C6B C1B C2B -163.2(8)
C1B O1B C29B C30B -171.4(10)
Na3 O1B C29B C30B 10.5(11)
O1B C29B C30B O5B 2.6(19)
O1B C29B C30B O6B 178.7(13)
O6B C30B O5B Na2 27(3)
C29B C30B O5B Na2 -157.2(10)
O6B C30B O5B Na3 169.3(15)
C29B C30B O5B Na3 -15.4(19)
C6B C5B C4B C3B -7.4(16)
C5B C4B C3B C2B 5.8(16)
C4B C3B C2B C1B 4.6(13)
C4B C3B C2B C28B 179.0(9)
O1B C1B C2B C3B 168.5(8)
C6B C1B C2B C3B -13.6(14)
O1B C1B C2B C28B -6.1(13)
C6B C1B C2B C28B 171.8(8)
C15B C14B C10B C9B 106.2(12)
C15B C14B C10B C11B -72.8(12)
C31B O2B C9B C8B -93.0(11)
Na3 O2B C9B C8B 89.6(10)
C31B O2B C9B C10B 89.9(10)
Na3 O2B C9B C10B -87.4(9)
C11B C10B C9B C8B 5.7(15)
C14B C10B C9B C8B -173.5(9)
C11B C10B C9B O2B -177.4(7)
C14B C10B C9B O2B 3.5(14)
O2B C9B C8B C13B 177.7(8)
C10B C9B C8B C13B -5.4(15)
O2B C9B C8B C7B -4.4(14)
C10B C9B C8B C7B 172.4(9)
C6B C7B C8B C13B 76.8(11)
C6B C7B C8B C9B -101.1(11)
C9B C10B C11B C12B -6.6(15)
C14B C10B C11B C12B 172.6(10)
C10B C11B C12B C13B 6.7(16)
C9B C8B C13B C12B 5.4(15)
C7B C8B C13B C12B -172.6(9)
C11B C12B C13B C8B -6.0(15)
C9B O2B C31B C32B -159.0(9)
Na3 O2B C31B C32B 18.6(12)
Na2 O7B C32B O8B 57.9(14)
Na3 O7B C32B O8B 165.3(8)
Na2 O7B C32B C31B -123.3(9)
Na3 O7B C32B C31B -15.9(12)
O2B C31B C32B O7B -0.7(14)
O2B C31B C32B O8B 178.2(9)
C34B C33B O3B C16B -153.8(8)
C34B C33B O3B Na3 29.7(9)
Na3 O9B C34B O10B 162.7(8)
Na2 O9B C34B O10B 66.1(12)
Na3 O9B C34B C33B -15.6(12)
Na2 O9B C34B C33B -112.3(10)
Na2 O9B C34B Na3 -96.6(6)
O3B C33B C34B O9B -9.4(14)
O3B C33B C34B O10B 172.1(8)
O3B C33B C34B Na3 -20.8(6)
C33B O3B C16B C17B 91.5(9)
Na3 O3B C16B C17B -93.4(10)
C33B O3B C16B C15B -87.4(9)
Na3 O3B C16B C15B 87.7(10)
C17B C16B C15B C20B -7.3(14)
O3B C16B C15B C20B 171.5(7)
C17B C16B C15B C14B 168.3(9)
O3B C16B C15B C14B -13.0(13)
C10B C14B C15B C16B -91.2(12)
C10B C14B C15B C20B 84.1(11)
C15B C16B C17B C18B 9.5(14)
O3B C16B C17B C18B -169.2(7)
C15B C16B C17B C21B -171.9(8)
O3B C16B C17B C21B 9.4(12)
C19B C18B C17B C16B -6.5(13)
C19B C18B C17B C21B 174.9(8)
C22B C21B C17B C16B 91.9(10)
C22B C21B C17B C18B -89.5(10)
C17B C18B C19B C20B 2.0(15)
C18B C19B C20B C15B 0.1(16)
C16B C15B C20B C19B 2.0(14)
C14B C15B C20B C19B -173.7(9)
C3B C2B C28B C24B 83.7(11)
C1B C2B C28B C24B -102.0(10)
C26B C25B C24B C23B -2.4(16)
C26B C25B C24B C28B -179.6(10)
C2B C28B C24B C25B -75.3(12)
C2B C28B C24B C23B 107.4(9)
C35B O4B C23B C22B -73.7(9)
Na3 O4B C23B C22B 90.8(9)
C35B O4B C23B C24B 108.4(9)
Na3 O4B C23B C24B -87.1(9)
C25B C24B C23B O4B -175.7(8)
C28B C24B C23B O4B 1.7(13)
C25B C24B C23B C22B 6.4(14)
C28B C24B C23B C22B -176.1(8)
O4B C23B C22B C27B 176.2(7)
C24B C23B C22B C27B -5.9(13)
O4B C23B C22B C21B -7.9(12)
C24B C23B C22B C21B 170.0(8)
C17B C21B C22B C27B 76.8(11)
C17B C21B C22B C23B -98.8(11)
C23B C22B C27B C26B 1.6(14)
C21B C22B C27B C26B -174.3(8)
C24B C25B C26B C27B -2.0(17)
C22B C27B C26B C25B 2.4(16)
C23B O4B C35B C36B -132.8(10)
Na3 O4B C35B C36B 60.6(11)
O4B C35B C36B O12B -177.6(11)
O4B C35B C36B O11B 1(2)
C1C O1C C29C C30C -170.1(12)
Na4 O1C C29C C30C 2.6(13)
O5C C30C C29C O1C 44(2)
O6C C30C C29C O1C -174.0(12)
Na4 C30C C29C O1C -1.9(10)
Na5 C30C C29C O1C -25(3)
C29C O1C C1C C2C 82.6(12)
Na4 O1C C1C C2C -88.9(12)
C29C O1C C1C C6C -99.1(12)
Na4 O1C C1C C6C 89.4(11)
C2C C1C C6C C5C -4.7(18)
O1C C1C C6C C5C 177.1(10)
C2C C1C C6C C7C 172.5(11)
O1C C1C C6C C7C -5.7(16)
C1C C6C C7C C8C -101.6(14)
C5C C6C C7C C8C 75.2(16)
C6C C1C C2C C3C 6.7(18)
O1C C1C C2C C3C -175.2(10)
C6C C1C C2C C28C -168.5(11)
O1C C1C C2C C28C 9.7(17)
C1C C6C C5C C4C -1(2)
C7C C6C C5C C4C -178.3(14)
C6C C5C C4C C3C 4(2)
C5C C4C C3C C2C -2(2)
C1C C2C C3C C4C -3(2)
C28C C2C C3C C4C 172.5(12)
O6C C30C O5C Na4 177(2)
C29C C30C O5C Na4 -62.3(18)
Na5 C30C O5C Na4 83.6(6)
O6C C30C O5C Na5 93(2)
C29C C30C O5C Na5 -145.9(15)
Na4 C30C O5C Na5 -83.6(6)
C6C C7C C8C C9C 100.4(15)
C6C C7C C8C C13C -76.5(14)
C13C C8C C9C O2C -176.3(10)
C7C C8C C9C O2C 6.7(19)
C13C C8C C9C C10C 4(2)
C7C C8C C9C C10C -173.2(11)
C31C O2C C9C C8C 103.3(14)
Na4 O2C C9C C8C -84.6(14)
C31C O2C C9C C10C -76.8(13)
Na4 O2C C9C C10C 95.3(12)
C8C C9C C10C C11C -3.5(19)
O2C C9C C10C C11C 176.6(10)
C8C C9C C10C C14C 172.9(13)
O2C C9C C10C C14C -7.1(17)
C11C C10C C14C C15C 80.3(15)
C9C C10C C14C C15C -95.4(13)
C9C O2C C31C C32C -177.1(18)
Na4 O2C C31C C32C 9(2)
C9C C8C C13C C12C 1.5(19)
C7C C8C C13C C12C 178.6(12)
C8C C13C C12C C11C -7(2)
C13C C12C C11C C10C 8(3)
C14C C10C C11C C12C -179.7(18)
C9C C10C C11C C12C -3(2)
O2C C31C C32C O8C 140.0(14)
O2C C31C C32C O7C 43(2)
O2C C31C C32C Na4 -6.7(15)
Na4 O7C C32C C31C -70.3(19)
Na5 O7C C32C C31C -148.1(17)
Na4 O7C C32C O8C -171.0(9)
Na5 O7C C32C O8C 111.2(9)
Na5 O7C C32C Na4 -77.8(5)
C10C C14C C15C C16C 98.9(13)
C10C C14C C15C C20C -83.5(13)
C20C C15C C16C C17C 10.0(17)
C14C C15C C16C C17C -172.0(12)
C20C C15C C16C O3C -173.9(8)
C14C C15C C16C O3C 4.0(16)
C33C O3C C16C C17C -89.2(13)
Na4 O3C C16C C17C 82.5(12)
C33C O3C C16C C15C 94.5(11)
Na4 O3C C16C C15C -93.8(11)
C16C O3C C33C C34C 167.6(17)
Na4 O3C C33C C34C -6(2)
C15C C16C C17C C18C -6.3(18)
O3C C16C C17C C18C 177.9(8)
C15C C16C C17C C21C 168.7(11)
O3C C16C C17C C21C -7.1(17)
C22C C21C C17C C16C -96.7(13)
C22C C21C C17C C18C 78.3(12)
C16C C17C C18C C19C -2.3(18)
C21C C17C C18C C19C -177.6(12)
C17C C18C C19C C20C 5(2)
C18C C19C C20C C15C 0(2)
C16C C15C C20C C19C -6.6(19)
C14C C15C C20C C19C 175.4(13)
O3C C33C C34C O10C 166(2)
O3C C33C C34C O9C 47(2)
Na4 O9C C34C O10C 168.0(18)
Na5 O9C C34C O10C 84(2)
Na4 O9C C34C C33C -63.4(19)
Na5 O9C C34C C33C -147.8(13)
C1C C2C C28C C24C 96.8(13)
C3C C2C C28C C24C -78.2(14)
C2C C28C C24C C23C -92.2(14)
C2C C28C C24C C25C 76.3(14)
C23C C24C C25C C26C -1.4(17)
C28C C24C C25C C26C -170.2(11)
C24C C25C C26C C27C 2(2)
C25C C26C C27C C22C -1(2)
C26C C27C C22C C23C -0.3(17)
C26C C27C C22C C21C 175.7(12)
C17C C21C C22C C23C 98.8(13)
C17C C21C C22C C27C -76.8(12)
C25C C24C C23C C22C -0.2(19)
C28C C24C C23C C22C 168.1(10)
C25C C24C C23C O4C 174.9(9)
C28C C24C C23C O4C -16.8(17)
C27C C22C C23C C24C 1.1(18)
C21C C22C C23C C24C -174.5(11)
C27C C22C C23C O4C -174.3(9)
C21C C22C C23C O4C 10.0(16)
C35C O4C C23C C24C -83.2(13)
Na4 O4C C23C C24C 93.3(12)
C35C O4C C23C C22C 92.4(12)
Na4 O4C C23C C22C -91.1(10)
C23C O4C C35C C36C -175.4(15)
Na4 O4C C35C C36C 7.7(17)
O4C C35C C36C O12C 178.7(18)
O4C C35C C36C O11C 48(2)
Na4 O11C C36C O12C 168.6(18)
Na5 O11C C36C O12C 96.5(19)
Na4 O11C C36C C35C -67.2(17)
Na5 O11C C36C C35C -139.3(16)
C8D C7D C6D C1D 93(2)
C8D C7D C6D C5D -82.2(18)
C5D C6D C1D C2D 0(3)
C7D C6D C1D C2D -175.3(15)
C5D C6D C1D O1D -171.2(12)
C7D C6D C1D O1D 14(2)
C29D O1D C1D C2D -86(3)
Na6 O1D C1D C2D 90(2)
C29D O1D C1D C6D 83.5(19)
Na6 O1D C1D C6D -101(2)
C6D C1D C2D C3D 1(3)
O1D C1D C2D C3D 171.2(17)
C6D C1D C2D C28D 169.5(16)
O1D C1D C2D C28D -21(3)
C1D C6D C5D C4D 3(2)
C7D C6D C5D C4D 177.7(14)
C6D C5D C4D C3D -6(3)
C5D C4D C3D C2D 7(3)
C1D C2D C3D C4D -5(3)
C28D C2D C3D C4D -173.4(19)
C1D O1D C29D C30D -155(3)
Na6 O1D C29D C30D 29(3)
C1D O1D C29D Na6 176.9(17)
O1D C29D C30D O6D -129(3)
Na6 C29D C30D O6D -111(3)
O1D C29D C30D O5D -16(4)
Na6 C29D C30D O5D 3(2)
Na6 O5D C30D O6D 121(2)
Na5 O5D C30D O6D 12(4)
Na6 O5D C30D C29D -5(3)
Na5 O5D C30D C29D -114(2)
C15D C14D C10D C9D 92(2)
C15D C14D C10D C11D -82(2)
C14D C10D C9D C8D -173.4(16)
C11D C10D C9D C8D 1(2)
C14D C10D C9D O2D 19(2)
C11D C10D C9D O2D -167.2(12)
O2D C9D C8D C7D -18(2)
C10D C9D C8D C7D 175.7(14)
O2D C9D C8D C13D 171.9(14)
C10D C9D C8D C13D 5(2)
C6D C7D C8D C9D -95.4(17)
C6D C7D C8D C13D 75(2)
C9D C10D C11D C12D -1(2)
C14D C10D C11D C12D 173.7(15)
C10D C11D C12D C13D -5(2)
C11D C12D C13D C8D 11(3)
C9D C8D C13D C12D -11(2)
C7D C8D C13D C12D 179.3(14)
C8D C9D O2D C31D -79(2)
C10D C9D O2D C31D 89(2)
C8D C9D O2D Na6 90.9(18)
C10D C9D O2D Na6 -101.2(15)
C9D O2D C31D C32D -167.3(18)
Na6 O2D C31D C32D 21(2)
C9D O2D C31D Na6 172(2)
O2D C31D C32D O7D 25(3)
Na6 C31D C32D O7D 41(2)
O2D C31D C32D O8D -129(3)
Na6 C31D C32D O8D -113(3)
O2D C31D C32D Na6 -16.7(18)
O2D C31D C32D Na5 -42(3)
Na6 C31D C32D Na5 -25.2(17)
O8D C32D O7D Na6 105(3)
C31D C32D O7D Na6 -50(2)
Na5 C32D O7D Na6 80.5(5)
O8D C32D O7D Na5 25(3)
C31D C32D O7D Na5 -131(2)
Na6 C32D O7D Na5 -80.5(5)
O7D C32D O8D Na5 -22(3)
C31D C32D O8D Na5 133(3)
Na6 C32D O8D Na5 42.7(13)
C22D C21D C17D C16D 93(2)
C22D C21D C17D C18D -94(2)
C21D C17D C16D C15D -178.8(19)
C18D C17D C16D C15D 7(2)
C21D C17D C16D O3D 4(3)
C18D C17D C16D O3D -170.8(13)
O3D C16D C15D C20D 174.4(15)
C17D C16D C15D C20D -3(3)
O3D C16D C15D C14D -24(3)
C17D C16D C15D C14D 159.2(19)
C10D C14D C15D C16D -82(3)
C10D C14D C15D C20D 82(2)
C16D C17D C18D C19D -3(3)
C21D C17D C18D C19D -178(2)
C17D C18D C19D C20D -4(3)
C16D C15D C20D C19D -5(3)
C14D C15D C20D C19D -167.8(16)
C18D C19D C20D C15D 8(3)
C15D C16D O3D C33D -95(2)
C17D C16D O3D C33D 83(2)
C15D C16D O3D Na6 94(2)
C17D C16D O3D Na6 -89(2)
C16D O3D C33D C34D -163(3)
Na6 O3D C33D C34D 10(3)
Na5 O10D C34D O9D -43(4)
Na5 O10D C34D C33D 133(7)
Na5 O10D C34D Na6 16(3)
O3D C33D C34D O9D 35(6)
O3D C33D C34D O10D -140(7)
O3D C33D C34D Na6 -8(2)
O3D C33D C34D Na5 -38(4)
O10D C34D O9D Na5 47(4)
C33D C34D O9D Na5 -130(4)
Na6 C34D O9D Na5 -78.2(8)
O10D C34D O9D Na6 125(4)
C33D C34D O9D Na6 -52(5)
Na5 C34D O9D Na6 78.2(8)
C1D C2D C28D C24D -83(2)
C3D C2D C28D C24D 86.2(19)
C2D C28D C24D C23D 91(2)
C2D C28D C24D C25D -79.5(19)
C25D C24D C23D O4D -169(2)
C28D C24D C23D O4D 23(4)
C25D C24D C23D C22D -8(4)
C28D C24D C23D C22D -174.8(19)
C24D C23D O4D C35D 50(4)
C22D C23D O4D C35D -114(2)
C24D C23D O4D Na6 -92(3)
C22D C23D O4D Na6 104.9(18)
C23D C24D C25D C26D 0(4)
C28D C24D C25D C26D 168(2)
C23D O4D C35D C36D -142(3)
Na6 O4D C35D C36D 7(4)
C23D O4D C35D Na6 -149(2)
C24D C23D C22D C27D 14(3)
O4D C23D C22D C27D -179.4(18)
C24D C23D C22D C21D 178(2)
O4D C23D C22D C21D -16(3)
C17D C21D C22D C27D 71(3)
C17D C21D C22D C23D -91(3)
C24D C25D C26D C27D 0(3)
C23D C22D C27D C26D -16(4)
C21D C22D C27D C26D 179(2)
C25D C26D C27D C22D 10(4)
Na5 O11D C36D O12D 58(6)
Na6 O11D C36D O12D 138(5)
Na5 O11D C36D C35D -107.8(19)
Na6 O11D C36D C35D -28(2)
O4D C35D C36D O11D 18(5)
Na6 C35D C36D O11D 24(2)
O4D C35D C36D O12D -148(5)
Na6 C35D C36D O12D -143(5)

loop_
_platon_squeeze_void_nr
_platon_squeeze_void_average_x
_platon_squeeze_void_average_y
_platon_squeeze_void_average_z
_platon_squeeze_void_volume
_platon_squeeze_void_count_electrons
_platon_squeeze_void_content
1 0.000 -0.017 0.000 1782 519 ' '
2 0.323 0.924 0.405 151 50 ' '
3 0.677 0.076 0.595 151 50 ' '
